data_7003351
loop_
_publ_author_name
'Jensen, Thomas B.'
'Scopelliti, Rosario'
'B\"unzli, Jean-Claude G.'

_publ_section_title
;
 Tuning the self-assembly of lanthanide triple stranded
 heterobimetallic helicates by ligand design
;
_journal_issue 8
_journal_name_full 'Dalton Transactions'
_journal_page_first 1027
_journal_page_last 1036
_journal_paper_doi 10.1039/b715672c
_journal_year 2008
_chemical_formula_moiety 'C141 H156 N30 O3 Pr2, C5 H12 O, 6(C2 H3 N), 6(Cl O4)'
_chemical_formula_sum 'C158 H186 Cl6 N36 O28 Pr2'
_chemical_formula_weight 3531.95
_chemical_name_systematic
;
?
;
_space_group_IT_number 14
_symmetry_cell_setting monoclinic
_symmetry_space_group_name_Hall '-P 2ybc'
_symmetry_space_group_name_H-M 'P 1 21/c 1'
_atom_sites_solution_hydrogens geom
_atom_sites_solution_primary direct
_atom_sites_solution_secondary difmap
_audit_creation_method SHELXL-97
_cell_angle_alpha 90.00
_cell_angle_beta 101.684(6)
_cell_angle_gamma 90.00
_cell_formula_units_Z 4
_cell_length_a 21.2566(15)
_cell_length_b 24.799(2)
_cell_length_c 31.792(2)
_cell_measurement_reflns_used 6856
_cell_measurement_temperature 140(2)
_cell_measurement_theta_max 19.75235
_cell_measurement_theta_min 2.1175
_cell_volume 16412(2)
_computing_cell_refinement 'Oxford Diffraction, CrysAlis RED'
_computing_data_collection 'Oxford Diffraction, CrysAlis CCD'
_computing_data_reduction 'Oxford Diffraction, CrysAlis RED'
_computing_molecular_graphics 'Bruker SHELXTL'
_computing_publication_material 'Bruker SHELXTL'
_computing_structure_refinement 'SHELXL-97 (Sheldrick, 1997)'
_computing_structure_solution 'SHELXS-97 (Sheldrick, 1990)'
_diffrn_ambient_temperature 140(2)
_diffrn_measured_fraction_theta_full 0.908
_diffrn_measured_fraction_theta_max 0.908
_diffrn_measurement_device_type 'Oxford Diffraction KM4/Sapphire CCD'
_diffrn_measurement_method 'phi and omega scans'
_diffrn_radiation_monochromator graphite
_diffrn_radiation_source 'fine-focus sealed tube'
_diffrn_radiation_type MoK\a
_diffrn_radiation_wavelength 0.71073
_diffrn_reflns_av_R_equivalents 0.2211
_diffrn_reflns_av_sigmaI/netI 0.5760
_diffrn_reflns_limit_h_max 25
_diffrn_reflns_limit_h_min -25
_diffrn_reflns_limit_k_max 29
_diffrn_reflns_limit_k_min -29
_diffrn_reflns_limit_l_max 37
_diffrn_reflns_limit_l_min -36
_diffrn_reflns_number 97229
_diffrn_reflns_theta_full 25.03
_diffrn_reflns_theta_max 25.03
_diffrn_reflns_theta_min 2.79
_exptl_absorpt_coefficient_mu 0.766
_exptl_absorpt_correction_type none
_exptl_crystal_colour colourless
_exptl_crystal_density_diffrn 1.429
_exptl_crystal_density_method 'not measured'
_exptl_crystal_description irregular
_exptl_crystal_F_000 7320
_exptl_crystal_size_max 0.15
_exptl_crystal_size_mid 0.10
_exptl_crystal_size_min 0.07
_refine_diff_density_max 0.974
_refine_diff_density_min -1.187
_refine_diff_density_rms 0.105
_refine_ls_extinction_method none
_refine_ls_goodness_of_fit_ref 0.714
_refine_ls_hydrogen_treatment riding
_refine_ls_matrix_type full
_refine_ls_number_parameters 961
_refine_ls_number_reflns 26317
_refine_ls_number_restraints 0
_refine_ls_restrained_S_all 0.714
_refine_ls_R_factor_all 0.2967
_refine_ls_R_factor_gt 0.0700
_refine_ls_shift/su_max 0.003
_refine_ls_shift/su_mean 0.000
_refine_ls_structure_factor_coef Fsqd
_refine_ls_weighting_details 'calc w=1/[\s^2^(Fo^2^)+(0.0000P)^2^+0.0000P] where P=(Fo^2^+2Fc^2^)/3'
_refine_ls_weighting_scheme calc
_refine_ls_wR_factor_gt 0.0946
_refine_ls_wR_factor_ref 0.1763
_reflns_number_gt 5570
_reflns_number_total 26317
_reflns_threshold_expression >2sigma(I)
_cod_data_source_file b715672c.txt
_cod_data_source_block tj294
_cod_depositor_comments
;
The following automatic conversions were performed:
'_symmetry_cell_setting' value 'Monoclinic' changed to 'monoclinic'
according to '/home/saulius/struct/CIF-dictionaries/cif_core.dic'
dictionary named 'cif_core.dic' version 2.4.1 from 2010-06-29.

Automatic conversion script
Id: cif_fix_enum 1527 2010-12-29 10:47:43Z saulius 
;
_cod_original_sg_symbol_H-M P2(1)/c
_cod_database_code 7003351

loop_
_symmetry_equiv_pos_as_xyz
'x, y, z'
'-x, y+1/2, -z+1/2'
'-x, -y, -z'
'x, -y-1/2, z-1/2'

loop_
_atom_site_label
_atom_site_type_symbol
_atom_site_fract_x
_atom_site_fract_y
_atom_site_fract_z
_atom_site_U_iso_or_equiv
_atom_site_adp_type
_atom_site_occupancy
_atom_site_symmetry_multiplicity
_atom_site_calc_flag
_atom_site_refinement_flags
_atom_site_disorder_assembly
_atom_site_disorder_group
Pr1 Pr 0.37836(4) 0.01732(3) 0.14353(3) 0.0117(2) Uani 1 1 d . . .
Pr2 Pr 0.13823(4) 0.04118(4) 0.34922(4) 0.0188(3) Uani 1 1 d . . .
O1 O 0.0621(5) 0.1068(4) 0.3675(4) 0.027(3) Uiso 1 1 d . . .
O2 O 0.0691(5) -0.0155(4) 0.3822(3) 0.026(3) Uiso 1 1 d . . .
O3 O 0.1909(4) 0.0543(4) 0.4233(3) 0.018(3) Uiso 1 1 d . . .
N1 N 0.3740(5) 0.0436(5) 0.0611(4) 0.012(3) Uiso 1 1 d . . .
N2 N 0.3055(6) 0.0807(5) 0.0069(5) 0.024(4) Uiso 1 1 d . . .
N3 N 0.2884(5) -0.0225(5) 0.0852(4) 0.010(3) Uiso 1 1 d . . .
N4 N 0.3036(5) -0.0568(5) 0.1686(4) 0.012(3) Uiso 1 1 d . . .
N5 N 0.2688(6) -0.1396(5) 0.1480(4) 0.015(3) Uiso 1 1 d . . .
N6 N 0.2621(6) 0.0630(5) 0.3443(4) 0.015(3) Uiso 1 1 d . . .
N7 N 0.3382(6) 0.0903(5) 0.3985(5) 0.023(4) Uiso 1 1 d . . .
N8 N 0.1765(6) 0.1393(5) 0.3656(4) 0.026(4) Uiso 1 1 d . . .
N9 N 0.0172(6) 0.1889(5) 0.3495(4) 0.025(4) Uiso 1 1 d . . .
N10 N 0.1230(10) -0.0714(8) -0.0017(7) 0.093(7) Uiso 1 1 d . . .
N11 N 0.4237(6) -0.0754(5) 0.1211(5) 0.020(4) Uiso 1 1 d . . .
N12 N 0.4320(6) -0.1619(5) 0.1404(5) 0.024(4) Uiso 1 1 d . . .
N13 N 0.4515(5) -0.0382(5) 0.2047(4) 0.017(3) Uiso 1 1 d . . .
N14 N 0.4019(6) 0.0552(5) 0.2230(4) 0.018(4) Uiso 1 1 d . . .
N15 N 0.4614(6) 0.0611(5) 0.2886(4) 0.015(3) Uiso 1 1 d . . .
N16 N 0.0982(6) 0.0952(5) 0.2774(4) 0.014(3) Uiso 1 1 d . . .
N17 N 0.0281(6) 0.1185(5) 0.2194(5) 0.021(4) Uiso 1 1 d . . .
N18 N 0.0224(5) 0.0214(5) 0.3029(4) 0.014(3) Uiso 1 1 d . . .
N19 N 0.0081(6) -0.0913(5) 0.3677(5) 0.029(4) Uiso 1 1 d . . .
N20 N 0.5966(6) -0.1205(5) 0.2894(5) 0.026(4) Uiso 1 1 d . . .
N21 N 0.4953(5) 0.0557(5) 0.1495(4) 0.013(3) Uiso 1 1 d . . .
N22 N 0.5572(6) 0.1258(5) 0.1801(4) 0.023(4) Uiso 1 1 d . . .
N23 N 0.3853(6) 0.1240(5) 0.1366(4) 0.019(3) Uiso 1 1 d . . .
N24 N 0.2698(6) 0.0756(5) 0.1359(4) 0.015(3) Uiso 1 1 d . . .
N25 N 0.2122(7) 0.1428(6) 0.1004(5) 0.033(4) Uiso 1 1 d . . .
N26 N 0.1588(5) -0.0465(5) 0.3090(4) 0.011(3) Uiso 1 1 d . . .
N27 N 0.1844(6) -0.1326(5) 0.3018(5) 0.022(4) Uiso 1 1 d . . .
N28 N 0.1973(5) -0.0427(5) 0.3934(4) 0.018(3) Uiso 1 1 d . . .
N29 N 0.1893(6) 0.0251(6) 0.4893(5) 0.034(4) Uiso 1 1 d . . .
N30 N 0.4044(7) 0.2680(6) 0.0776(5) 0.034(4) Uiso 1 1 d . . .
C1 C 0.4055(7) 0.0829(6) 0.0424(5) 0.017(4) Uiso 1 1 d . . .
C2 C 0.4681(8) 0.1009(6) 0.0493(6) 0.026(5) Uiso 1 1 d . . .
H2A H 0.4994 0.0860 0.0719 0.031 Uiso 1 1 calc R . .
C3 C 0.4859(9) 0.1413(7) 0.0228(6) 0.039(5) Uiso 1 1 d . . .
H3A H 0.5296 0.1525 0.0276 0.047 Uiso 1 1 calc R . .
C4 C 0.4427(8) 0.1649(6) -0.0093(6) 0.029(5) Uiso 1 1 d . . .
H4A H 0.4564 0.1929 -0.0257 0.035 Uiso 1 1 calc R . .
C5 C 0.3790(8) 0.1488(6) -0.0184(6) 0.028(5) Uiso 1 1 d . . .
H5A H 0.3482 0.1651 -0.0406 0.034 Uiso 1 1 calc R . .
C6 C 0.3621(7) 0.1053(6) 0.0079(5) 0.013(4) Uiso 1 1 d . . .
C7 C 0.3147(8) 0.0456(7) 0.0386(6) 0.030(5) Uiso 1 1 d . . .
C8 C 0.2705(8) 0.0021(6) 0.0471(6) 0.019(5) Uiso 1 1 d . . .
C9 C 0.2178(8) -0.0151(7) 0.0178(6) 0.036(5) Uiso 1 1 d . . .
H9A H 0.2070 0.0015 -0.0097 0.043 Uiso 1 1 calc R . .
C10 C 0.1797(11) -0.0575(8) 0.0287(8) 0.062(7) Uiso 1 1 d . . .
C11 C 0.1984(8) -0.0814(7) 0.0669(6) 0.028(5) Uiso 1 1 d . . .
H11A H 0.1738 -0.1104 0.0746 0.034 Uiso 1 1 calc R . .
C12 C 0.2522(7) -0.0651(6) 0.0949(5) 0.017(4) Uiso 1 1 d . . .
C13 C 0.2746(7) -0.0886(6) 0.1359(5) 0.011(4) Uiso 1 1 d . . .
C14 C 0.2955(7) -0.1430(6) 0.1906(5) 0.014(4) Uiso 1 1 d . . .
C15 C 0.3031(7) -0.1835(7) 0.2204(6) 0.023(5) Uiso 1 1 d . . .
H15A H 0.2893 -0.2192 0.2127 0.028 Uiso 1 1 calc R . .
C16 C 0.3314(7) -0.1706(6) 0.2619(6) 0.021(4) Uiso 1 1 d . . .
H16A H 0.3388 -0.1987 0.2826 0.026 Uiso 1 1 calc R . .
C17 C 0.3498(7) -0.1186(6) 0.2751(5) 0.016(4) Uiso 1 1 d . . .
C18 C 0.3414(7) -0.0769(6) 0.2454(5) 0.013(4) Uiso 1 1 d . . .
H18A H 0.3546 -0.0410 0.2532 0.016 Uiso 1 1 calc R . .
C19 C 0.3127(7) -0.0903(6) 0.2038(5) 0.012(4) Uiso 1 1 d . . .
C20 C 0.3807(6) -0.1071(5) 0.3215(5) 0.008(4) Uiso 1 1 d . . .
H20A H 0.3668 -0.1360 0.3390 0.009 Uiso 1 1 calc R . .
H20B H 0.4276 -0.1113 0.3240 0.009 Uiso 1 1 calc R . .
C21 C 0.3706(7) -0.0556(5) 0.3421(5) 0.010(4) Uiso 1 1 d . . .
C22 C 0.4164(7) -0.0377(6) 0.3775(5) 0.021(4) Uiso 1 1 d . . .
H22A H 0.4535 -0.0593 0.3867 0.026 Uiso 1 1 calc R . .
C23 C 0.4110(7) 0.0084(6) 0.3993(6) 0.026(5) Uiso 1 1 d . . .
H23A H 0.4417 0.0177 0.4243 0.032 Uiso 1 1 calc R . .
C24 C 0.3585(7) 0.0419(7) 0.3836(5) 0.021(4) Uiso 1 1 d . . .
C25 C 0.3112(6) 0.0250(6) 0.3505(5) 0.009(4) Uiso 1 1 d . . .
C26 C 0.3162(6) -0.0237(5) 0.3291(4) 0.006(4) Uiso 1 1 d . . .
H26A H 0.2829 -0.0349 0.3061 0.007 Uiso 1 1 calc R . .
C27 C 0.2804(8) 0.1013(6) 0.3730(6) 0.018(4) Uiso 1 1 d . . .
C28 C 0.2416(8) 0.1490(6) 0.3768(5) 0.022(5) Uiso 1 1 d . . .
C29 C 0.2651(8) 0.2004(6) 0.3921(5) 0.026(5) Uiso 1 1 d . . .
H29A H 0.3096 0.2085 0.3972 0.032 Uiso 1 1 calc R . .
C30 C 0.2197(7) 0.2391(6) 0.3994(5) 0.021(4) Uiso 1 1 d . . .
H30A H 0.2340 0.2730 0.4117 0.025 Uiso 1 1 calc R . .
C31 C 0.1567(8) 0.2283(6) 0.3892(5) 0.025(5) Uiso 1 1 d . . .
H31A H 0.1264 0.2546 0.3938 0.030 Uiso 1 1 calc R . .
C32 C 0.1363(8) 0.1791(6) 0.3721(6) 0.025(5) Uiso 1 1 d . . .
C33 C 0.0683(8) 0.1572(7) 0.3626(6) 0.025(5) Uiso 1 1 d . . .
C34 C 0.0160(8) 0.2435(6) 0.3321(6) 0.030(5) Uiso 1 1 d . . .
H34A H 0.0589 0.2601 0.3417 0.036 Uiso 1 1 calc R . .
H34B H -0.0154 0.2653 0.3439 0.036 Uiso 1 1 calc R . .
C35 C -0.0013(8) 0.2451(7) 0.2842(6) 0.044(6) Uiso 1 1 d . . .
H35A H 0.0009 0.2824 0.2744 0.066 Uiso 1 1 calc R . .
H35B H -0.0450 0.2313 0.2746 0.066 Uiso 1 1 calc R . .
H35C H 0.0288 0.2227 0.2723 0.066 Uiso 1 1 calc R . .
C36 C -0.0465(8) 0.1654(7) 0.3486(6) 0.035(5) Uiso 1 1 d . . .
H36A H -0.0482 0.1282 0.3373 0.042 Uiso 1 1 calc R . .
H36B H -0.0799 0.1870 0.3297 0.042 Uiso 1 1 calc R . .
C37 C -0.0585(9) 0.1651(7) 0.3935(6) 0.062(7) Uiso 1 1 d . . .
H37A H -0.1032 0.1547 0.3928 0.093 Uiso 1 1 calc R . .
H37B H -0.0507 0.2012 0.4060 0.093 Uiso 1 1 calc R . .
H37C H -0.0296 0.1392 0.4109 0.093 Uiso 1 1 calc R . .
C38 C 0.2464(8) 0.0953(6) -0.0261(6) 0.028(5) Uiso 1 1 d . . .
H38A H 0.2081 0.0875 -0.0138 0.034 Uiso 1 1 calc R . .
H38B H 0.2470 0.1347 -0.0311 0.034 Uiso 1 1 calc R . .
C39 C 0.2386(8) 0.0684(6) -0.0671(6) 0.039(5) Uiso 1 1 d . . .
H39A H 0.1950 0.0747 -0.0836 0.058 Uiso 1 1 calc R . .
H39B H 0.2456 0.0296 -0.0625 0.058 Uiso 1 1 calc R . .
H39C H 0.2698 0.0827 -0.0830 0.058 Uiso 1 1 calc R . .
C40 C 0.1090(11) -0.0486(9) -0.0490(8) 0.096(9) Uiso 1 1 d . . .
H40A H 0.1483 -0.0363 -0.0582 0.116 Uiso 1 1 calc R . .
H40B H 0.0851 -0.0744 -0.0701 0.116 Uiso 1 1 calc R . .
C41 C 0.0689(13) -0.0040(11) -0.0399(9) 0.155(13) Uiso 1 1 d . . .
H41A H 0.0530 0.0163 -0.0663 0.233 Uiso 1 1 calc R . .
H41B H 0.0945 0.0199 -0.0184 0.233 Uiso 1 1 calc R . .
H41C H 0.0325 -0.0182 -0.0287 0.233 Uiso 1 1 calc R . .
C42 C 0.0867(12) -0.1231(9) 0.0084(9) 0.101(9) Uiso 1 1 d . . .
H42A H 0.0824 -0.1220 0.0388 0.121 Uiso 1 1 calc R . .
H42B H 0.0429 -0.1230 -0.0097 0.121 Uiso 1 1 calc R . .
C43 C 0.1200(12) -0.1743(10) 0.0005(9) 0.142(12) Uiso 1 1 d . . .
H43A H 0.0909 -0.2049 0.0006 0.213 Uiso 1 1 calc R . .
H43B H 0.1584 -0.1792 0.0231 0.213 Uiso 1 1 calc R . .
H43C H 0.1327 -0.1722 -0.0275 0.213 Uiso 1 1 calc R . .
C44 C 0.2525(7) -0.1866(6) 0.1214(5) 0.014(4) Uiso 1 1 d . . .
H44A H 0.2866 -0.2140 0.1299 0.017 Uiso 1 1 calc R . .
H44B H 0.2518 -0.1765 0.0912 0.017 Uiso 1 1 calc R . .
C45 C 0.1884(7) -0.2117(6) 0.1240(6) 0.033(5) Uiso 1 1 d . . .
H45A H 0.1731 -0.2337 0.0984 0.049 Uiso 1 1 calc R . .
H45B H 0.1572 -0.1831 0.1257 0.049 Uiso 1 1 calc R . .
H45C H 0.1936 -0.2345 0.1497 0.049 Uiso 1 1 calc R . .
C46 C 0.3701(7) 0.1167(6) 0.4386(5) 0.024(5) Uiso 1 1 d . . .
H46A H 0.3844 0.0887 0.4607 0.029 Uiso 1 1 calc R . .
H46B H 0.3386 0.1400 0.4490 0.029 Uiso 1 1 calc R . .
C47 C 0.4277(8) 0.1506(7) 0.4338(6) 0.051(6) Uiso 1 1 d . . .
H47A H 0.4468 0.1670 0.4615 0.076 Uiso 1 1 calc R . .
H47B H 0.4138 0.1791 0.4126 0.076 Uiso 1 1 calc R . .
H47C H 0.4596 0.1277 0.4242 0.076 Uiso 1 1 calc R . .
C48 C 0.4041(7) -0.1078(6) 0.0842(6) 0.017(4) Uiso 1 1 d . . .
C49 C 0.3805(7) -0.0951(6) 0.0413(5) 0.014(4) Uiso 1 1 d . . .
H49A H 0.3750 -0.0585 0.0323 0.017 Uiso 1 1 calc R . .
C50 C 0.3650(8) -0.1364(7) 0.0119(6) 0.035(5) Uiso 1 1 d . . .
H50A H 0.3513 -0.1284 -0.0177 0.042 Uiso 1 1 calc R . .
C51 C 0.3695(8) -0.1894(7) 0.0258(6) 0.035(5) Uiso 1 1 d . . .
H51A H 0.3573 -0.2171 0.0051 0.043 Uiso 1 1 calc R . .
C52 C 0.3916(7) -0.2046(7) 0.0696(6) 0.027(5) Uiso 1 1 d . . .
H52A H 0.3945 -0.2410 0.0791 0.032 Uiso 1 1 calc R . .
C53 C 0.4082(7) -0.1619(6) 0.0967(5) 0.013(4) Uiso 1 1 d . . .
C54 C 0.4405(7) -0.1087(6) 0.1523(5) 0.011(4) Uiso 1 1 d . . .
C55 C 0.4712(8) -0.0900(7) 0.1947(6) 0.026(5) Uiso 1 1 d . . .
C56 C 0.5188(7) -0.1165(6) 0.2215(5) 0.019(4) Uiso 1 1 d . . .
H56A H 0.5324 -0.1504 0.2126 0.023 Uiso 1 1 calc R . .
C57 C 0.5497(8) -0.0963(6) 0.2623(6) 0.021(4) Uiso 1 1 d . . .
C58 C 0.5283(7) -0.0439(7) 0.2715(6) 0.031(5) Uiso 1 1 d . . .
H58A H 0.5481 -0.0259 0.2971 0.037 Uiso 1 1 calc R . .
C59 C 0.4792(7) -0.0196(6) 0.2434(5) 0.015(4) Uiso 1 1 d . . .
C60 C 0.4494(7) 0.0330(6) 0.2510(5) 0.011(4) Uiso 1 1 d . . .
C61 C 0.4166(7) 0.1040(6) 0.2838(5) 0.014(4) Uiso 1 1 d . . .
C62 C 0.4082(7) 0.1445(6) 0.3135(5) 0.018(4) Uiso 1 1 d . . .
H62A H 0.4333 0.1458 0.3419 0.021 Uiso 1 1 calc R . .
C63 C 0.3612(6) 0.1816(6) 0.2984(5) 0.010(4) Uiso 1 1 d . . .
H63A H 0.3540 0.2108 0.3163 0.012 Uiso 1 1 calc R . .
C64 C 0.3228(7) 0.1768(6) 0.2559(5) 0.013(4) Uiso 1 1 d . . .
C65 C 0.3339(7) 0.1371(6) 0.2288(5) 0.014(4) Uiso 1 1 d . . .
H65A H 0.3096 0.1352 0.2002 0.017 Uiso 1 1 calc R . .
C66 C 0.3815(7) 0.0993(6) 0.2435(5) 0.011(4) Uiso 1 1 d . . .
C67 C 0.2703(6) 0.2178(6) 0.2420(5) 0.014(4) Uiso 1 1 d . . .
H67A H 0.2770 0.2360 0.2155 0.017 Uiso 1 1 calc R . .
H67B H 0.2724 0.2455 0.2647 0.017 Uiso 1 1 calc R . .
C68 C 0.2028(8) 0.1909(6) 0.2333(6) 0.021(4) Uiso 1 1 d . . .
C69 C 0.1599(9) 0.2073(7) 0.1973(7) 0.048(6) Uiso 1 1 d . . .
H69A H 0.1731 0.2335 0.1791 0.057 Uiso 1 1 calc R . .
C70 C 0.0965(8) 0.1864(7) 0.1865(6) 0.035(5) Uiso 1 1 d . . .
H70A H 0.0663 0.1972 0.1617 0.042 Uiso 1 1 calc R . .
C71 C 0.0824(8) 0.1476(6) 0.2165(6) 0.023(5) Uiso 1 1 d . . .
C72 C 0.1271(7) 0.1317(6) 0.2532(5) 0.008(4) Uiso 1 1 d . . .
C73 C 0.1895(7) 0.1542(6) 0.2626(5) 0.015(4) Uiso 1 1 d . . .
H73A H 0.2201 0.1446 0.2876 0.019 Uiso 1 1 calc R . .
C74 C 0.0395(8) 0.0880(7) 0.2550(6) 0.032(5) Uiso 1 1 d . . .
C75 C -0.0068(8) 0.0548(6) 0.2691(6) 0.023(5) Uiso 1 1 d . . .
C76 C -0.0734(8) 0.0592(7) 0.2587(6) 0.037(5) Uiso 1 1 d . . .
H76A H -0.0936 0.0835 0.2370 0.044 Uiso 1 1 calc R . .
C77 C -0.1094(9) 0.0275(7) 0.2805(6) 0.045(6) Uiso 1 1 d . . .
H77A H -0.1549 0.0288 0.2723 0.054 Uiso 1 1 calc R . .
C78 C -0.0814(7) -0.0068(6) 0.3142(5) 0.025(5) Uiso 1 1 d . . .
H78A H -0.1059 -0.0265 0.3308 0.030 Uiso 1 1 calc R . .
C79 C -0.0139(8) -0.0095(6) 0.3213(6) 0.025(5) Uiso 1 1 d . . .
C80 C 0.0215(7) -0.0403(7) 0.3603(5) 0.022(4) Uiso 1 1 d . . .
C81 C -0.0328(8) -0.1270(6) 0.3391(6) 0.033(5) Uiso 1 1 d . . .
H81A H -0.0578 -0.1055 0.3152 0.040 Uiso 1 1 calc R . .
H81B H -0.0638 -0.1434 0.3548 0.040 Uiso 1 1 calc R . .
C82 C 0.0001(9) -0.1709(7) 0.3206(6) 0.058(7) Uiso 1 1 d . . .
H82A H -0.0319 -0.1966 0.3058 0.086 Uiso 1 1 calc R . .
H82B H 0.0298 -0.1895 0.3437 0.086 Uiso 1 1 calc R . .
H82C H 0.0241 -0.1557 0.3002 0.086 Uiso 1 1 calc R . .
C83 C 0.0412(8) -0.1135(7) 0.4081(6) 0.041(6) Uiso 1 1 d . . .
H83A H 0.0874 -0.1044 0.4123 0.049 Uiso 1 1 calc R . .
H83B H 0.0373 -0.1533 0.4069 0.049 Uiso 1 1 calc R . .
C84 C 0.0160(9) -0.0933(7) 0.4456(6) 0.062(7) Uiso 1 1 d . . .
H84A H 0.0455 -0.1036 0.4722 0.093 Uiso 1 1 calc R . .
H84B H -0.0264 -0.1091 0.4452 0.093 Uiso 1 1 calc R . .
H84C H 0.0123 -0.0539 0.4441 0.093 Uiso 1 1 calc R . .
C85 C 0.4359(7) -0.2093(6) 0.1683(6) 0.027(5) Uiso 1 1 d . . .
H85A H 0.3954 -0.2300 0.1604 0.033 Uiso 1 1 calc R . .
H85B H 0.4399 -0.1971 0.1984 0.033 Uiso 1 1 calc R . .
C86 C 0.4921(8) -0.2464(7) 0.1657(6) 0.042(6) Uiso 1 1 d . . .
H86A H 0.4863 -0.2809 0.1795 0.062 Uiso 1 1 calc R . .
H86B H 0.5322 -0.2296 0.1805 0.062 Uiso 1 1 calc R . .
H86C H 0.4938 -0.2526 0.1355 0.062 Uiso 1 1 calc R . .
C87 C 0.6216(8) -0.1736(6) 0.2807(6) 0.031(5) Uiso 1 1 d . . .
H87A H 0.6665 -0.1768 0.2967 0.037 Uiso 1 1 calc R . .
H87B H 0.6220 -0.1762 0.2497 0.037 Uiso 1 1 calc R . .
C88 C 0.5833(8) -0.2197(6) 0.2930(6) 0.045(6) Uiso 1 1 d . . .
H88A H 0.6037 -0.2538 0.2879 0.067 Uiso 1 1 calc R . .
H88B H 0.5396 -0.2185 0.2756 0.067 Uiso 1 1 calc R . .
H88C H 0.5815 -0.2168 0.3235 0.067 Uiso 1 1 calc R . .
C89 C 0.6285(8) -0.0959(7) 0.3304(6) 0.041(6) Uiso 1 1 d . . .
H89A H 0.6467 -0.1246 0.3509 0.049 Uiso 1 1 calc R . .
H89B H 0.5964 -0.0757 0.3428 0.049 Uiso 1 1 calc R . .
C90 C 0.6816(7) -0.0580(6) 0.3240(6) 0.041(5) Uiso 1 1 d . . .
H90A H 0.7073 -0.0477 0.3520 0.061 Uiso 1 1 calc R . .
H90B H 0.6627 -0.0257 0.3087 0.061 Uiso 1 1 calc R . .
H90C H 0.7091 -0.0762 0.3071 0.061 Uiso 1 1 calc R . .
C91 C 0.5057(7) 0.0522(7) 0.3302(5) 0.032(5) Uiso 1 1 d . . .
H91A H 0.5079 0.0132 0.3371 0.038 Uiso 1 1 calc R . .
H91B H 0.4896 0.0714 0.3533 0.038 Uiso 1 1 calc R . .
C92 C 0.5727(8) 0.0731(7) 0.3279(6) 0.057(6) Uiso 1 1 d . . .
H92A H 0.5986 0.0761 0.3570 0.086 Uiso 1 1 calc R . .
H92B H 0.5689 0.1086 0.3141 0.086 Uiso 1 1 calc R . .
H92C H 0.5933 0.0479 0.3112 0.086 Uiso 1 1 calc R . .
C93 C -0.0284(9) 0.1181(7) 0.1807(6) 0.047(6) Uiso 1 1 d . . .
H93A H -0.0122 0.1205 0.1537 0.056 Uiso 1 1 calc R . .
H93B H -0.0530 0.0841 0.1803 0.056 Uiso 1 1 calc R . .
C94 C -0.0701(8) 0.1645(7) 0.1843(6) 0.057(6) Uiso 1 1 d . . .
H94A H -0.1139 0.1567 0.1690 0.085 Uiso 1 1 calc R . .
H94B H -0.0539 0.1964 0.1716 0.085 Uiso 1 1 calc R . .
H94C H -0.0701 0.1714 0.2146 0.085 Uiso 1 1 calc R . .
C95 C 0.5559(7) 0.0387(6) 0.1703(5) 0.019(4) Uiso 1 1 d . . .
C96 C 0.5816(7) -0.0147(6) 0.1708(5) 0.022(4) Uiso 1 1 d . . .
H96A H 0.5574 -0.0440 0.1565 0.026 Uiso 1 1 calc R . .
C97 C 0.6425(8) -0.0206(8) 0.1929(6) 0.040(5) Uiso 1 1 d . . .
H97A H 0.6611 -0.0555 0.1937 0.048 Uiso 1 1 calc R . .
C98 C 0.6785(9) 0.0191(8) 0.2135(6) 0.052(6) Uiso 1 1 d . . .
H98A H 0.7207 0.0116 0.2291 0.062 Uiso 1 1 calc R . .
C99 C 0.6542(9) 0.0716(7) 0.2123(6) 0.044(6) Uiso 1 1 d . . .
H99A H 0.6793 0.1006 0.2263 0.053 Uiso 1 1 calc R . .
C100 C 0.5927(8) 0.0793(7) 0.1900(6) 0.025(5) Uiso 1 1 d . . .
C101 C 0.4996(7) 0.1091(5) 0.1575(5) 0.005(4) Uiso 1 1 d . . .
C102 C 0.4447(7) 0.1449(6) 0.1364(5) 0.009(4) Uiso 1 1 d . . .
C103 C 0.4534(8) 0.1940(6) 0.1179(5) 0.021(4) Uiso 1 1 d . . .
H10A H 0.4948 0.2091 0.1194 0.025 Uiso 1 1 calc R . .
C104 C 0.3992(8) 0.2196(6) 0.0974(5) 0.021(4) Uiso 1 1 d . . .
C105 C 0.3390(8) 0.1997(7) 0.0962(6) 0.033(5) Uiso 1 1 d . . .
H10B H 0.3021 0.2191 0.0822 0.039 Uiso 1 1 calc R . .
C106 C 0.3330(7) 0.1508(6) 0.1157(5) 0.018(4) Uiso 1 1 d . . .
C107 C 0.2727(7) 0.1236(6) 0.1159(5) 0.013(4) Uiso 1 1 d . . .
C108 C 0.1688(8) 0.1038(6) 0.1069(5) 0.018(4) Uiso 1 1 d . . .
C109 C 0.1044(9) 0.1039(7) 0.0977(6) 0.047(6) Uiso 1 1 d . . .
H10C H 0.0803 0.1323 0.0819 0.057 Uiso 1 1 calc R . .
C110 C 0.0749(9) 0.0593(7) 0.1128(6) 0.054(6) Uiso 1 1 d . . .
H11B H 0.0293 0.0578 0.1061 0.065 Uiso 1 1 calc R . .
C111 C 0.1071(8) 0.0178(7) 0.1365(6) 0.029(5) Uiso 1 1 d . . .
C112 C 0.1745(7) 0.0199(6) 0.1455(5) 0.013(4) Uiso 1 1 d . . .
H11C H 0.1985 -0.0085 0.1613 0.016 Uiso 1 1 calc R . .
C113 C 0.2059(7) 0.0632(6) 0.1316(5) 0.014(4) Uiso 1 1 d . . .
C114 C 0.0699(7) -0.0274(6) 0.1492(5) 0.026(5) Uiso 1 1 d . . .
H11D H 0.0615 -0.0538 0.1254 0.032 Uiso 1 1 calc R . .
H11E H 0.0278 -0.0133 0.1531 0.032 Uiso 1 1 calc R . .
C115 C 0.1004(6) -0.0560(5) 0.1890(5) 0.010(4) Uiso 1 1 d . . .
C116 C 0.1136(7) -0.1119(6) 0.1867(5) 0.014(4) Uiso 1 1 d . . .
H11F H 0.1032 -0.1294 0.1596 0.017 Uiso 1 1 calc R . .
C117 C 0.1412(7) -0.1422(6) 0.2225(5) 0.019(4) Uiso 1 1 d . . .
H11G H 0.1494 -0.1797 0.2201 0.023 Uiso 1 1 calc R . .
C118 C 0.1566(7) -0.1158(6) 0.2625(5) 0.012(4) Uiso 1 1 d . . .
C119 C 0.1428(7) -0.0614(6) 0.2661(5) 0.009(4) Uiso 1 1 d . . .
C120 C 0.1139(6) -0.0316(6) 0.2299(5) 0.018(4) Uiso 1 1 d . . .
H12A H 0.1033 0.0053 0.2329 0.021 Uiso 1 1 calc R . .
C121 C 0.1872(8) -0.0896(7) 0.3289(6) 0.025(5) Uiso 1 1 d . . .
C122 C 0.2120(7) -0.0883(6) 0.3737(5) 0.005(4) Uiso 1 1 d . . .
C123 C 0.2514(9) -0.1258(7) 0.3986(7) 0.043(6) Uiso 1 1 d . . .
H12B H 0.2616 -0.1581 0.3854 0.052 Uiso 1 1 calc R . .
C124 C 0.2761(9) -0.1179(7) 0.4412(7) 0.047(6) Uiso 1 1 d . . .
H12C H 0.3031 -0.1440 0.4578 0.056 Uiso 1 1 calc R . .
C125 C 0.2603(8) -0.0710(7) 0.4588(6) 0.040(6) Uiso 1 1 d . . .
H12D H 0.2785 -0.0634 0.4881 0.048 Uiso 1 1 calc R . .
C126 C 0.2198(7) -0.0350(6) 0.4360(5) 0.010(4) Uiso 1 1 d . . .
C127 C 0.2004(8) 0.0166(7) 0.4501(6) 0.032(5) Uiso 1 1 d . . .
C128 C 0.1877(9) -0.0163(8) 0.5239(7) 0.063(7) Uiso 1 1 d . . .
H12E H 0.1901 -0.0528 0.5116 0.076 Uiso 1 1 calc R . .
H12F H 0.2262 -0.0115 0.5471 0.076 Uiso 1 1 calc R . .
C129 C 0.1321(10) -0.0135(9) 0.5422(8) 0.102(9) Uiso 1 1 d . . .
H12G H 0.1203 -0.0498 0.5500 0.153 Uiso 1 1 calc R . .
H12H H 0.0965 0.0022 0.5213 0.153 Uiso 1 1 calc R . .
H12I H 0.1411 0.0092 0.5680 0.153 Uiso 1 1 calc R . .
C130 C 0.1810(10) 0.0802(8) 0.5021(7) 0.074(8) Uiso 1 1 d . . .
H13A H 0.2099 0.1040 0.4896 0.088 Uiso 1 1 calc R . .
H13B H 0.1934 0.0829 0.5338 0.088 Uiso 1 1 calc R . .
C131 C 0.1126(11) 0.0993(9) 0.4877(8) 0.100(9) Uiso 1 1 d . . .
H13C H 0.1124 0.1354 0.4751 0.151 Uiso 1 1 calc R . .
H13D H 0.0917 0.1007 0.5125 0.151 Uiso 1 1 calc R . .
H13E H 0.0892 0.0744 0.4663 0.151 Uiso 1 1 calc R . .
C132 C 0.5758(7) 0.1791(6) 0.1990(5) 0.022(4) Uiso 1 1 d . . .
H13F H 0.6217 0.1853 0.1986 0.026 Uiso 1 1 calc R . .
H13G H 0.5506 0.2070 0.1805 0.026 Uiso 1 1 calc R . .
C133 C 0.5666(9) 0.1864(8) 0.2426(7) 0.068(7) Uiso 1 1 d . . .
H13H H 0.5757 0.2240 0.2514 0.102 Uiso 1 1 calc R . .
H13I H 0.5957 0.1625 0.2620 0.102 Uiso 1 1 calc R . .
H13J H 0.5220 0.1777 0.2440 0.102 Uiso 1 1 calc R . .
C134 C 0.4695(9) 0.2894(8) 0.0710(7) 0.065(7) Uiso 1 1 d . . .
H13K H 0.4988 0.2588 0.0696 0.078 Uiso 1 1 calc R . .
H13L H 0.4635 0.3092 0.0434 0.078 Uiso 1 1 calc R . .
C135 C 0.4971(9) 0.3240(8) 0.1048(7) 0.073(8) Uiso 1 1 d . . .
H13M H 0.5351 0.3415 0.0979 0.109 Uiso 1 1 calc R . .
H13N H 0.5097 0.3030 0.1313 0.109 Uiso 1 1 calc R . .
H13O H 0.4657 0.3515 0.1088 0.109 Uiso 1 1 calc R . .
C136 C 0.3511(9) 0.3004(7) 0.0576(6) 0.048(6) Uiso 1 1 d . . .
H13P H 0.3656 0.3382 0.0565 0.057 Uiso 1 1 calc R . .
H13Q H 0.3179 0.2994 0.0754 0.057 Uiso 1 1 calc R . .
C137 C 0.3217(9) 0.2819(7) 0.0127(6) 0.062(7) Uiso 1 1 d . . .
H13R H 0.3168 0.3129 -0.0069 0.092 Uiso 1 1 calc R . .
H13S H 0.2794 0.2660 0.0124 0.092 Uiso 1 1 calc R . .
H13T H 0.3496 0.2550 0.0033 0.092 Uiso 1 1 calc R . .
C138 C 0.1906(10) 0.2020(8) 0.0856(7) 0.063(7) Uiso 1 1 d . . .
H13U H 0.1496 0.2112 0.0941 0.076 Uiso 1 1 calc R . .
H13V H 0.2237 0.2284 0.0988 0.076 Uiso 1 1 calc R . .
C139 C 0.1830(10) 0.2023(9) 0.0403(8) 0.095(9) Uiso 1 1 d . . .
H13W H 0.1669 0.2376 0.0291 0.143 Uiso 1 1 calc R . .
H13X H 0.1523 0.1742 0.0279 0.143 Uiso 1 1 calc R . .
H13Y H 0.2246 0.1953 0.0325 0.143 Uiso 1 1 calc R . .
C140 C 0.2053(7) -0.1890(6) 0.3097(5) 0.024(5) Uiso 1 1 d . . .
H14A H 0.2502 -0.1895 0.3261 0.028 Uiso 1 1 calc R . .
H14B H 0.2046 -0.2070 0.2818 0.028 Uiso 1 1 calc R . .
C141 C 0.1636(8) -0.2206(7) 0.3344(6) 0.049(6) Uiso 1 1 d . . .
H14C H 0.1792 -0.2578 0.3382 0.073 Uiso 1 1 calc R . .
H14D H 0.1191 -0.2205 0.3183 0.073 Uiso 1 1 calc R . .
H14E H 0.1655 -0.2039 0.3625 0.073 Uiso 1 1 calc R . .
Cl1 Cl 0.3688(2) 0.17321(17) -0.13531(17) 0.0296(13) Uani 1 1 d . . .
O4 O 0.3813(5) 0.2228(4) -0.1125(4) 0.034(3) Uiso 1 1 d . . .
O5 O 0.3173(6) 0.1470(5) -0.1222(4) 0.050(4) Uiso 1 1 d . . .
O6 O 0.4244(6) 0.1391(5) -0.1292(4) 0.055(4) Uiso 1 1 d . . .
O7 O 0.3496(6) 0.1865(5) -0.1799(5) 0.056(4) Uiso 1 1 d . . .
Cl2 Cl 0.3520(2) -0.2575(2) 0.4053(2) 0.0538(18) Uani 1 1 d . . .
O8 O 0.3886(6) -0.3043(5) 0.4051(4) 0.061(4) Uiso 1 1 d . . .
O9 O 0.2914(7) -0.2710(6) 0.4121(5) 0.086(5) Uiso 1 1 d . . .
O10 O 0.3501(6) -0.2304(5) 0.3645(5) 0.063(4) Uiso 1 1 d . . .
O11 O 0.3826(7) -0.2198(6) 0.4417(5) 0.083(5) Uiso 1 1 d . . .
Cl3 Cl 0.7869(3) 0.1769(2) 0.2653(2) 0.068(2) Uani 1 1 d . . .
O12 O 0.7288(11) 0.1916(8) 0.2566(7) 0.158(9) Uiso 1 1 d . . .
O13 O 0.8294(7) 0.2207(6) 0.2759(5) 0.076(5) Uiso 1 1 d . . .
O14 O 0.8071(10) 0.1371(9) 0.2419(7) 0.157(9) Uiso 1 1 d . . .
O15 O 0.7966(12) 0.1395(11) 0.3019(9) 0.218(12) Uiso 1 1 d . . .
Cl4 Cl 0.1844(3) 0.3424(3) 0.1126(2) 0.0606(18) Uani 1 1 d . . .
O16 O 0.1312(9) 0.3087(7) 0.1094(6) 0.114(7) Uiso 1 1 d . . .
O17 O 0.1717(7) 0.3964(6) 0.1201(5) 0.072(5) Uiso 1 1 d . . .
O18 O 0.2309(8) 0.3202(7) 0.1468(6) 0.114(7) Uiso 1 1 d . . .
O19 O 0.2097(10) 0.3356(8) 0.0753(8) 0.164(9) Uiso 1 1 d . . .
Cl5 Cl 0.6105(4) -0.0274(3) 0.4499(3) 0.084(2) Uani 1 1 d . . .
O20 O 0.6505(12) -0.0164(9) 0.4937(9) 0.187(10) Uiso 1 1 d . . .
O21 O 0.5708(16) -0.0719(14) 0.4558(11) 0.292(16) Uiso 1 1 d . . .
O22 O 0.5793(18) 0.0102(16) 0.4324(13) 0.34(2) Uiso 1 1 d . . .
O23 O 0.6548(19) -0.0541(15) 0.4335(13) 0.35(2) Uiso 1 1 d . . .
Cl6 Cl -0.0479(3) -0.1605(3) 0.0674(2) 0.073(2) Uani 1 1 d . . .
O24 O -0.0576(8) -0.1396(7) 0.0259(6) 0.109(6) Uiso 1 1 d . . .
O25 O 0.0115(10) -0.1447(8) 0.0935(7) 0.144(8) Uiso 1 1 d . . .
O26 O -0.0457(7) -0.2176(7) 0.0651(5) 0.091(6) Uiso 1 1 d . . .
O27 O -0.0992(10) -0.1503(8) 0.0894(7) 0.142(8) Uiso 1 1 d . . .
O28 O -0.0957(7) -0.1096(5) 0.2395(5) 0.062(4) Uiso 1 1 d . . .
C142 C -0.0507(8) -0.0916(7) 0.2147(6) 0.051(6) Uiso 1 1 d . . .
H14F H -0.0104 -0.0815 0.2339 0.076 Uiso 1 1 calc R . .
H14G H -0.0684 -0.0603 0.1974 0.076 Uiso 1 1 calc R . .
H14H H -0.0426 -0.1207 0.1956 0.076 Uiso 1 1 calc R . .
C143 C -0.1608(10) -0.1192(8) 0.2157(7) 0.046(6) Uiso 1 1 d . . .
C144 C -0.1601(9) -0.1750(7) 0.1927(6) 0.067(7) Uiso 1 1 d . . .
H14I H -0.1506 -0.2036 0.2142 0.101 Uiso 1 1 calc R . .
H14J H -0.1271 -0.1746 0.1752 0.101 Uiso 1 1 calc R . .
H14K H -0.2022 -0.1815 0.1742 0.101 Uiso 1 1 calc R . .
C145 C -0.1974(9) -0.1273(8) 0.2494(7) 0.068(7) Uiso 1 1 d . . .
H14L H -0.1896 -0.0971 0.2697 0.102 Uiso 1 1 calc R . .
H14M H -0.1838 -0.1610 0.2646 0.102 Uiso 1 1 calc R . .
H14N H -0.2433 -0.1293 0.2365 0.102 Uiso 1 1 calc R . .
C146 C -0.1861(9) -0.0721(8) 0.1887(7) 0.075(8) Uiso 1 1 d . . .
H14O H -0.1822 -0.0396 0.2066 0.113 Uiso 1 1 calc R . .
H14P H -0.2315 -0.0782 0.1757 0.113 Uiso 1 1 calc R . .
H14Q H -0.1615 -0.0675 0.1660 0.113 Uiso 1 1 calc R . .
N31 N 0.3678(7) -0.0214(6) -0.0493(5) 0.050(5) Uiso 1 1 d . . .
C147 C 0.4628(7) 0.0364(7) -0.0581(5) 0.039(5) Uiso 1 1 d . . .
H14R H 0.4870 0.0166 -0.0763 0.059 Uiso 1 1 calc R . .
H14S H 0.4909 0.0440 -0.0303 0.059 Uiso 1 1 calc R . .
H14T H 0.4473 0.0705 -0.0721 0.059 Uiso 1 1 calc R . .
C148 C 0.4096(8) 0.0049(6) -0.0518(6) 0.025(5) Uiso 1 1 d . . .
N32 N -0.1640(11) 0.0547(9) 0.1477(8) 0.124(10) Uiso 1 1 d . . .
C149 C -0.2686(12) 0.1008(9) 0.1254(8) 0.109(10) Uiso 1 1 d . . .
H14U H -0.2821 0.1031 0.0941 0.163 Uiso 1 1 calc R . .
H14V H -0.2636 0.1372 0.1376 0.163 Uiso 1 1 calc R . .
H14Z H -0.3013 0.0812 0.1372 0.163 Uiso 1 1 calc R . .
C150 C -0.2118(18) 0.0741(12) 0.1356(10) 0.130(12) Uiso 1 1 d . . .
N33 N 0.6119(12) 0.1450(10) 0.4478(9) 0.149(11) Uiso 1 1 d . . .
C151 C 0.5631(13) 0.0957(11) 0.5083(9) 0.151(13) Uiso 1 1 d . . .
H15B H 0.5724 0.1090 0.5380 0.227 Uiso 1 1 calc R . .
H15C H 0.5827 0.0601 0.5072 0.227 Uiso 1 1 calc R . .
H15D H 0.5165 0.0929 0.4982 0.227 Uiso 1 1 calc R . .
C152 C 0.5909(13) 0.1351(11) 0.4796(10) 0.112(11) Uiso 1 1 d . . .
N34 N 0.6740(14) 0.1886(12) 0.3613(10) 0.182(14) Uiso 1 1 d . . .
C153 C 0.7445(14) 0.1022(12) 0.3849(10) 0.170(14) Uiso 1 1 d . . .
H15F H 0.7835 0.1054 0.4073 0.255 Uiso 1 1 calc R . .
H15G H 0.7560 0.0912 0.3579 0.255 Uiso 1 1 calc R . .
H15H H 0.7160 0.0751 0.3935 0.255 Uiso 1 1 calc R . .
C154 C 0.7099(18) 0.1569(16) 0.3788(12) 0.161(15) Uiso 1 1 d . . .
N35 N 0.1486(16) -0.1621(13) 0.5127(12) 0.202(17) Uiso 1 1 d . . .
C155 C 0.2388(14) -0.2221(11) 0.5083(10) 0.153(13) Uiso 1 1 d . . .
H15J H 0.2654 -0.2093 0.4885 0.229 Uiso 1 1 calc R . .
H15K H 0.2233 -0.2586 0.5000 0.229 Uiso 1 1 calc R . .
H15L H 0.2645 -0.2227 0.5376 0.229 Uiso 1 1 calc R . .
C156 C 0.1805(18) -0.1836(14) 0.5064(11) 0.132(14) Uiso 1 1 d . . .
N36 N -0.0090(7) 0.2160(6) 0.0890(6) 0.056(5) Uiso 1 1 d . . .
C157 C 0.0156(9) 0.2717(7) 0.0258(6) 0.061(7) Uiso 1 1 d . . .
H15E H 0.0175 0.2476 0.0016 0.091 Uiso 1 1 calc R . .
H15I H 0.0566 0.2908 0.0342 0.091 Uiso 1 1 calc R . .
H15M H -0.0191 0.2979 0.0172 0.091 Uiso 1 1 calc R . .
C158 C 0.0035(9) 0.2401(8) 0.0619(8) 0.052(6) Uiso 1 1 d . . .

loop_
_atom_site_aniso_label
_atom_site_aniso_U_11
_atom_site_aniso_U_22
_atom_site_aniso_U_33
_atom_site_aniso_U_23
_atom_site_aniso_U_13
_atom_site_aniso_U_12
Pr1 0.0088(5) 0.0089(5) 0.0154(7) 0.0003(5) -0.0028(4) 0.0001(4)
Pr2 0.0137(5) 0.0168(6) 0.0246(8) -0.0015(5) 0.0012(5) -0.0017(5)
Cl1 0.028(3) 0.025(3) 0.034(4) 0.004(2) 0.002(3) -0.003(2)
Cl2 0.032(3) 0.042(4) 0.092(6) 0.030(4) 0.025(3) 0.007(3)
Cl3 0.030(4) 0.027(3) 0.140(7) -0.019(4) -0.001(4) -0.016(3)
Cl4 0.040(4) 0.072(5) 0.068(5) 0.014(4) 0.006(4) 0.000(3)
Cl5 0.081(5) 0.064(5) 0.091(6) -0.006(4) -0.017(4) 0.003(4)
Cl6 0.079(5) 0.074(5) 0.055(6) 0.026(4) -0.011(4) -0.016(4)

loop_
_atom_type_symbol
_atom_type_description
_atom_type_scat_dispersion_real
_atom_type_scat_dispersion_imag
_atom_type_scat_source
C C 0.0033 0.0016 'International Tables Vol C Tables 4.2.6.8 and 6.1.1.4'
H H 0.0000 0.0000 'International Tables Vol C Tables 4.2.6.8 and 6.1.1.4'
N N 0.0061 0.0033 'International Tables Vol C Tables 4.2.6.8 and 6.1.1.4'
O O 0.0106 0.0060 'International Tables Vol C Tables 4.2.6.8 and 6.1.1.4'
Cl Cl 0.1484 0.1585 'International Tables Vol C Tables 4.2.6.8 and 6.1.1.4'
Pr Pr -0.2180 2.8214 'International Tables Vol C Tables 4.2.6.8 and 6.1.1.4'

loop_
_geom_angle_atom_site_label_1
_geom_angle_atom_site_label_2
_geom_angle_atom_site_label_3
_geom_angle
_geom_angle_site_symmetry_1
_geom_angle_site_symmetry_3
_geom_angle_publ_flag
N3 Pr1 N13 125.1(4) . . ?
N3 Pr1 N21 138.0(4) . . ?
N13 Pr1 N21 74.2(4) . . ?
N3 Pr1 N14 142.4(3) . . ?
N13 Pr1 N14 60.6(4) . . ?
N21 Pr1 N14 79.0(4) . . ?
N3 Pr1 N11 74.4(4) . . ?
N13 Pr1 N11 63.3(4) . . ?
N21 Pr1 N11 86.7(4) . . ?
N14 Pr1 N11 123.9(4) . . ?
N3 Pr1 N4 63.1(4) . . ?
N13 Pr1 N4 73.4(4) . . ?
N21 Pr1 N4 147.4(4) . . ?
N14 Pr1 N4 88.2(4) . . ?
N11 Pr1 N4 75.7(3) . . ?
N3 Pr1 N23 111.6(4) . . ?
N13 Pr1 N23 123.3(4) . . ?
N21 Pr1 N23 65.1(4) . . ?
N14 Pr1 N23 73.9(4) . . ?
N11 Pr1 N23 144.3(4) . . ?
N4 Pr1 N23 139.4(4) . . ?
N3 Pr1 N1 61.1(4) . . ?
N13 Pr1 N1 138.6(3) . . ?
N21 Pr1 N1 80.1(4) . . ?
N14 Pr1 N1 143.9(3) . . ?
N11 Pr1 N1 83.7(4) . . ?
N4 Pr1 N1 123.8(4) . . ?
N23 Pr1 N1 70.7(4) . . ?
N3 Pr1 N24 69.0(4) . . ?
N13 Pr1 N24 135.9(4) . . ?
N21 Pr1 N24 126.3(4) . . ?
N14 Pr1 N24 83.6(4) . . ?
N11 Pr1 N24 142.6(4) . . ?
N4 Pr1 N24 81.1(4) . . ?
N23 Pr1 N24 61.3(4) . . ?
N1 Pr1 N24 85.5(4) . . ?
O3 Pr2 O2 81.9(4) . . ?
O3 Pr2 O1 83.0(3) . . ?
O2 Pr2 O1 78.1(3) . . ?
O3 Pr2 N8 67.2(4) . . ?
O2 Pr2 N8 130.8(4) . . ?
O1 Pr2 N8 61.5(4) . . ?
O3 Pr2 N26 120.0(3) . . ?
O2 Pr2 N26 84.5(3) . . ?
O1 Pr2 N26 149.0(4) . . ?
N8 Pr2 N26 143.8(4) . . ?
O3 Pr2 N16 141.3(4) . . ?
O2 Pr2 N16 123.6(4) . . ?
O1 Pr2 N16 75.8(4) . . ?
N8 Pr2 N16 74.3(4) . . ?
N26 Pr2 N16 93.2(4) . . ?
O3 Pr2 N18 139.7(3) . . ?
O2 Pr2 N18 63.6(4) . . ?
O1 Pr2 N18 70.7(4) . . ?
N8 Pr2 N18 120.4(4) . . ?
N26 Pr2 N18 78.6(3) . . ?
N16 Pr2 N18 60.8(4) . . ?
O3 Pr2 N28 61.2(4) . . ?
O2 Pr2 N28 65.4(3) . . ?
O1 Pr2 N28 130.9(4) . . ?
N8 Pr2 N28 122.0(4) . . ?
N26 Pr2 N28 60.1(4) . . ?
N16 Pr2 N28 152.2(4) . . ?
N18 Pr2 N28 115.6(4) . . ?
O3 Pr2 N6 76.5(3) . . ?
O2 Pr2 N6 145.0(4) . . ?
O1 Pr2 N6 125.1(4) . . ?
N8 Pr2 N6 63.6(4) . . ?
N26 Pr2 N6 83.0(3) . . ?
N16 Pr2 N6 89.7(4) . . ?
N18 Pr2 N6 143.7(4) . . ?
N28 Pr2 N6 80.1(3) . . ?
C33 O1 Pr2 122.4(10) . . ?
C80 O2 Pr2 122.1(10) . . ?
C127 O3 Pr2 122.8(11) . . ?
C7 N1 C1 103.5(14) . . ?
C7 N1 Pr1 112.2(10) . . ?
C1 N1 Pr1 131.9(10) . . ?
C7 N2 C6 106.8(15) . . ?
C7 N2 C38 131.7(15) . . ?
C6 N2 C38 121.5(14) . . ?
C8 N3 C12 118.9(14) . . ?
C8 N3 Pr1 120.5(10) . . ?
C12 N3 Pr1 120.0(11) . . ?
C13 N4 C19 104.0(12) . . ?
C13 N4 Pr1 112.3(10) . . ?
C19 N4 Pr1 131.9(10) . . ?
C13 N5 C14 107.5(13) . . ?
C13 N5 C44 128.5(15) . . ?
C14 N5 C44 122.5(13) . . ?
C27 N6 C25 106.4(13) . . ?
C27 N6 Pr2 104.9(10) . . ?
C25 N6 Pr2 124.3(9) . . ?
C27 N7 C24 106.0(14) . . ?
C27 N7 C46 129.1(14) . . ?
C24 N7 C46 124.0(14) . . ?
C32 N8 C28 117.8(14) . . ?
C32 N8 Pr2 122.4(10) . . ?
C28 N8 Pr2 118.4(10) . . ?
C33 N9 C34 127.9(14) . . ?
C33 N9 C36 117.4(14) . . ?
C34 N9 C36 114.5(13) . . ?
C10 N10 C42 116(2) . . ?
C10 N10 C40 122(2) . . ?
C42 N10 C40 119(2) . . ?
C54 N11 C48 105.3(13) . . ?
C54 N11 Pr1 114.2(11) . . ?
C48 N11 Pr1 131.0(10) . . ?
C54 N12 C53 106.1(14) . . ?
C54 N12 C85 127.9(15) . . ?
C53 N12 C85 125.1(14) . . ?
C59 N13 C55 115.4(14) . . ?
C59 N13 Pr1 125.9(11) . . ?
C55 N13 Pr1 118.1(11) . . ?
C60 N14 C66 106.2(13) . . ?
C60 N14 Pr1 117.8(10) . . ?
C66 N14 Pr1 135.5(10) . . ?
C60 N15 C61 106.7(13) . . ?
C60 N15 C91 132.9(13) . . ?
C61 N15 C91 120.2(13) . . ?
C74 N16 C72 105.1(14) . . ?
C74 N16 Pr2 120.2(11) . . ?
C72 N16 Pr2 134.6(10) . . ?
C74 N17 C71 109.9(15) . . ?
C74 N17 C93 130.6(15) . . ?
C71 N17 C93 118.6(15) . . ?
C79 N18 C75 118.6(14) . . ?
C79 N18 Pr2 115.4(11) . . ?
C75 N18 Pr2 122.4(10) . . ?
C80 N19 C81 127.1(16) . . ?
C80 N19 C83 115.9(16) . . ?
C81 N19 C83 116.9(14) . . ?
C57 N20 C87 122.7(15) . . ?
C57 N20 C89 122.5(15) . . ?
C87 N20 C89 114.8(14) . . ?
C101 N21 C95 100.8(12) . . ?
C101 N21 Pr1 113.2(9) . . ?
C95 N21 Pr1 134.1(9) . . ?
C101 N22 C100 105.0(13) . . ?
C101 N22 C132 129.1(13) . . ?
C100 N22 C132 124.7(15) . . ?
C106 N23 C102 118.6(13) . . ?
C106 N23 Pr1 118.5(10) . . ?
C102 N23 Pr1 116.5(9) . . ?
C107 N24 C113 106.8(13) . . ?
C107 N24 Pr1 113.2(9) . . ?
C113 N24 Pr1 134.5(9) . . ?
C107 N25 C108 108.0(14) . . ?
C107 N25 C138 128.7(14) . . ?
C108 N25 C138 122.3(14) . . ?
C121 N26 C119 104.5(13) . . ?
C121 N26 Pr2 123.1(11) . . ?
C119 N26 Pr2 132.3(9) . . ?
C118 N27 C121 107.6(14) . . ?
C118 N27 C140 121.0(14) . . ?
C121 N27 C140 131.4(15) . . ?
C126 N28 C122 120.6(14) . . ?
C126 N28 Pr2 116.7(10) . . ?
C122 N28 Pr2 122.2(10) . . ?
C127 N29 C130 117.9(17) . . ?
C127 N29 C128 127.5(16) . . ?
C130 N29 C128 114.5(16) . . ?
C104 N30 C136 124.5(15) . . ?
C104 N30 C134 121.7(15) . . ?
C136 N30 C134 113.6(15) . . ?
C2 C1 N1 134.1(16) . . ?
C2 C1 C6 117.2(16) . . ?
N1 C1 C6 108.6(14) . . ?
C1 C2 C3 120.3(17) . . ?
C1 C2 H2A 119.9 . . ?
C3 C2 H2A 119.9 . . ?
C4 C3 C2 122.1(18) . . ?
C4 C3 H3A 118.9 . . ?
C2 C3 H3A 118.9 . . ?
C3 C4 C5 121.2(18) . . ?
C3 C4 H4A 119.4 . . ?
C5 C4 H4A 119.4 . . ?
C4 C5 C6 116.0(16) . . ?
C4 C5 H5A 122.0 . . ?
C6 C5 H5A 122.0 . . ?
N2 C6 C1 106.4(15) . . ?
N2 C6 C5 130.4(16) . . ?
C1 C6 C5 123.1(15) . . ?
N2 C7 N1 114.7(15) . . ?
N2 C7 C8 128.0(17) . . ?
N1 C7 C8 116.3(16) . . ?
N3 C8 C9 121.0(15) . . ?
N3 C8 C7 114.8(16) . . ?
C9 C8 C7 124.0(17) . . ?
C8 C9 C10 120(2) . . ?
C8 C9 H9A 120.2 . . ?
C10 C9 H9A 120.2 . . ?
C11 C10 C9 118(2) . . ?
C11 C10 N10 124(2) . . ?
C9 C10 N10 118(2) . . ?
C10 C11 C12 121.2(19) . . ?
C10 C11 H11A 119.4 . . ?
C12 C11 H11A 119.4 . . ?
C11 C12 N3 121.0(16) . . ?
C11 C12 C13 124.1(16) . . ?
N3 C12 C13 114.9(15) . . ?
N5 C13 N4 112.6(15) . . ?
N5 C13 C12 128.4(16) . . ?
N4 C13 C12 118.9(14) . . ?
N5 C14 C15 134.6(16) . . ?
N5 C14 C19 105.8(14) . . ?
C15 C14 C19 119.3(17) . . ?
C14 C15 C16 117.5(16) . . ?
C14 C15 H15A 121.2 . . ?
C16 C15 H15A 121.2 . . ?
C15 C16 C17 123.4(16) . . ?
C15 C16 H16A 118.3 . . ?
C17 C16 H16A 118.3 . . ?
C16 C17 C18 119.8(16) . . ?
C16 C17 C20 120.8(15) . . ?
C18 C17 C20 119.5(14) . . ?
C19 C18 C17 116.4(15) . . ?
C19 C18 H18A 121.8 . . ?
C17 C18 H18A 121.8 . . ?
N4 C19 C18 126.6(14) . . ?
N4 C19 C14 109.5(15) . . ?
C18 C19 C14 123.4(16) . . ?
C21 C20 C17 121.7(13) . . ?
C21 C20 H20A 106.9 . . ?
C17 C20 H20A 106.9 . . ?
C21 C20 H20B 106.9 . . ?
C17 C20 H20B 106.9 . . ?
H20A C20 H20B 106.7 . . ?
C26 C21 C22 117.3(14) . . ?
C26 C21 C20 123.2(14) . . ?
C22 C21 C20 119.5(14) . . ?
C23 C22 C21 124.1(16) . . ?
C23 C22 H22A 117.9 . . ?
C21 C22 H22A 117.9 . . ?
C22 C23 C24 117.6(17) . . ?
C22 C23 H23A 121.2 . . ?
C24 C23 H23A 121.2 . . ?
C25 C24 N7 107.4(14) . . ?
C25 C24 C23 120.0(16) . . ?
N7 C24 C23 132.1(17) . . ?
C24 C25 N6 108.3(14) . . ?
C24 C25 C26 121.6(14) . . ?
N6 C25 C26 130.1(14) . . ?
C21 C26 C25 119.0(14) . . ?
C21 C26 H26A 120.5 . . ?
C25 C26 H26A 120.5 . . ?
N6 C27 N7 112.0(14) . . ?
N6 C27 C28 123.1(16) . . ?
N7 C27 C28 124.9(16) . . ?
N8 C28 C29 120.7(15) . . ?
N8 C28 C27 113.0(14) . . ?
C29 C28 C27 126.3(16) . . ?
C30 C29 C28 117.7(15) . . ?
C30 C29 H29A 121.2 . . ?
C28 C29 H29A 121.2 . . ?
C31 C30 C29 120.3(16) . . ?
C31 C30 H30A 119.9 . . ?
C29 C30 H30A 119.9 . . ?
C30 C31 C32 119.7(16) . . ?
C30 C31 H31A 120.1 . . ?
C32 C31 H31A 120.1 . . ?
N8 C32 C31 123.6(16) . . ?
N8 C32 C33 108.3(14) . . ?
C31 C32 C33 127.7(16) . . ?
O1 C33 N9 121.2(16) . . ?
O1 C33 C32 116.6(15) . . ?
N9 C33 C32 122.2(15) . . ?
N9 C34 C35 113.1(14) . . ?
N9 C34 H34A 109.0 . . ?
C35 C34 H34A 109.0 . . ?
N9 C34 H34B 109.0 . . ?
C35 C34 H34B 109.0 . . ?
H34A C34 H34B 107.8 . . ?
C34 C35 H35A 109.5 . . ?
C34 C35 H35B 109.5 . . ?
H35A C35 H35B 109.5 . . ?
C34 C35 H35C 109.5 . . ?
H35A C35 H35C 109.5 . . ?
H35B C35 H35C 109.5 . . ?
N9 C36 C37 108.6(15) . . ?
N9 C36 H36A 110.0 . . ?
C37 C36 H36A 110.0 . . ?
N9 C36 H36B 110.0 . . ?
C37 C36 H36B 110.0 . . ?
H36A C36 H36B 108.3 . . ?
C36 C37 H37A 109.5 . . ?
C36 C37 H37B 109.5 . . ?
H37A C37 H37B 109.5 . . ?
C36 C37 H37C 109.5 . . ?
H37A C37 H37C 109.5 . . ?
H37B C37 H37C 109.5 . . ?
C39 C38 N2 116.3(13) . . ?
C39 C38 H38A 108.2 . . ?
N2 C38 H38A 108.2 . . ?
C39 C38 H38B 108.2 . . ?
N2 C38 H38B 108.2 . . ?
H38A C38 H38B 107.4 . . ?
C38 C39 H39A 109.5 . . ?
C38 C39 H39B 109.5 . . ?
H39A C39 H39B 109.5 . . ?
C38 C39 H39C 109.5 . . ?
H39A C39 H39C 109.5 . . ?
H39B C39 H39C 109.5 . . ?
C41 C40 N10 95.1(19) . . ?
C41 C40 H40A 112.7 . . ?
N10 C40 H40A 112.7 . . ?
C41 C40 H40B 112.7 . . ?
N10 C40 H40B 112.7 . . ?
H40A C40 H40B 110.2 . . ?
C40 C41 H41A 109.5 . . ?
C40 C41 H41B 109.5 . . ?
H41A C41 H41B 109.5 . . ?
C40 C41 H41C 109.5 . . ?
H41A C41 H41C 109.5 . . ?
H41B C41 H41C 109.5 . . ?
C43 C42 N10 112.9(19) . . ?
C43 C42 H42A 109.0 . . ?
N10 C42 H42A 109.0 . . ?
C43 C42 H42B 109.0 . . ?
N10 C42 H42B 109.0 . . ?
H42A C42 H42B 107.8 . . ?
C42 C43 H43A 109.5 . . ?
C42 C43 H43B 109.5 . . ?
H43A C43 H43B 109.5 . . ?
C42 C43 H43C 109.5 . . ?
H43A C43 H43C 109.5 . . ?
H43B C43 H43C 109.5 . . ?
N5 C44 C45 114.3(12) . . ?
N5 C44 H44A 108.7 . . ?
C45 C44 H44A 108.7 . . ?
N5 C44 H44B 108.7 . . ?
C45 C44 H44B 108.7 . . ?
H44A C44 H44B 107.6 . . ?
C44 C45 H45A 109.5 . . ?
C44 C45 H45B 109.5 . . ?
H45A C45 H45B 109.5 . . ?
C44 C45 H45C 109.5 . . ?
H45A C45 H45C 109.5 . . ?
H45B C45 H45C 109.5 . . ?
N7 C46 C47 113.4(14) . . ?
N7 C46 H46A 108.9 . . ?
C47 C46 H46A 108.9 . . ?
N7 C46 H46B 108.9 . . ?
C47 C46 H46B 108.9 . . ?
H46A C46 H46B 107.7 . . ?
C46 C47 H47A 109.5 . . ?
C46 C47 H47B 109.5 . . ?
H47A C47 H47B 109.5 . . ?
C46 C47 H47C 109.5 . . ?
H47A C47 H47C 109.5 . . ?
H47B C47 H47C 109.5 . . ?
C49 C48 C53 119.1(16) . . ?
C49 C48 N11 132.2(15) . . ?
C53 C48 N11 108.6(15) . . ?
C50 C49 C48 119.0(16) . . ?
C50 C49 H49A 120.5 . . ?
C48 C49 H49A 120.5 . . ?
C49 C50 C51 119.9(18) . . ?
C49 C50 H50A 120.1 . . ?
C51 C50 H50A 120.1 . . ?
C50 C51 C52 123.3(18) . . ?
C50 C51 H51A 118.3 . . ?
C52 C51 H51A 118.3 . . ?
C53 C52 C51 113.7(16) . . ?
C53 C52 H52A 123.1 . . ?
C51 C52 H52A 123.1 . . ?
C52 C53 N12 129.1(16) . . ?
C52 C53 C48 125.0(17) . . ?
N12 C53 C48 106.0(14) . . ?
N11 C54 N12 113.8(15) . . ?
N11 C54 C55 121.1(15) . . ?
N12 C54 C55 124.8(15) . . ?
C56 C55 N13 121.2(17) . . ?
C56 C55 C54 124.8(16) . . ?
N13 C55 C54 113.7(15) . . ?
C55 C56 C57 123.5(16) . . ?
C55 C56 H56A 118.3 . . ?
C57 C56 H56A 118.3 . . ?
N20 C57 C56 125.5(16) . . ?
N20 C57 C58 120.7(17) . . ?
C56 C57 C58 113.6(16) . . ?
C59 C58 C57 120.0(17) . . ?
C59 C58 H58A 120.0 . . ?
C57 C58 H58A 120.0 . . ?
N13 C59 C58 125.8(16) . . ?
N13 C59 C60 109.3(14) . . ?
C58 C59 C60 124.8(16) . . ?
N14 C60 N15 111.0(13) . . ?
N14 C60 C59 123.0(15) . . ?
N15 C60 C59 125.6(14) . . ?
C66 C61 N15 105.6(14) . . ?
C66 C61 C62 125.2(15) . . ?
N15 C61 C62 129.2(15) . . ?
C63 C62 C61 115.0(16) . . ?
C63 C62 H62A 122.5 . . ?
C61 C62 H62A 122.5 . . ?
C62 C63 C64 120.6(15) . . ?
C62 C63 H63A 119.7 . . ?
C64 C63 H63A 119.7 . . ?
C65 C64 C63 121.2(15) . . ?
C65 C64 C67 121.0(15) . . ?
C63 C64 C67 117.8(14) . . ?
C64 C65 C66 118.9(16) . . ?
C64 C65 H65A 120.6 . . ?
C66 C65 H65A 120.6 . . ?
C61 C66 N14 110.5(14) . . ?
C61 C66 C65 119.1(15) . . ?
N14 C66 C65 130.4(16) . . ?
C64 C67 C68 111.3(12) . . ?
C64 C67 H67A 109.4 . . ?
C68 C67 H67A 109.4 . . ?
C64 C67 H67B 109.4 . . ?
C68 C67 H67B 109.4 . . ?
H67A C67 H67B 108.0 . . ?
C73 C68 C69 124.7(17) . . ?
C73 C68 C67 118.3(16) . . ?
C69 C68 C67 116.9(16) . . ?
C68 C69 C70 122.0(19) . . ?
C68 C69 H69A 119.0 . . ?
C70 C69 H69A 119.0 . . ?
C69 C70 C71 113.8(18) . . ?
C69 C70 H70A 123.1 . . ?
C71 C70 H70A 123.1 . . ?
N17 C71 C72 103.4(15) . . ?
N17 C71 C70 133.6(17) . . ?
C72 C71 C70 123.0(15) . . ?
C71 C72 N16 109.8(13) . . ?
C71 C72 C73 120.9(15) . . ?
N16 C72 C73 129.2(15) . . ?
C68 C73 C72 115.5(16) . . ?
C68 C73 H73A 122.2 . . ?
C72 C73 H73A 122.2 . . ?
N16 C74 N17 111.7(15) . . ?
N16 C74 C75 123.2(18) . . ?
N17 C74 C75 124.9(17) . . ?
C76 C75 N18 120.1(15) . . ?
C76 C75 C74 127.9(17) . . ?
N18 C75 C74 110.9(15) . . ?
C77 C76 C75 118.5(18) . . ?
C77 C76 H76A 120.7 . . ?
C75 C76 H76A 120.7 . . ?
C76 C77 C78 122.5(18) . . ?
C76 C77 H77A 118.8 . . ?
C78 C77 H77A 118.8 . . ?
C77 C78 C79 114.3(16) . . ?
C77 C78 H78A 122.8 . . ?
C79 C78 H78A 122.8 . . ?
N18 C79 C78 125.2(16) . . ?
N18 C79 C80 114.8(15) . . ?
C78 C79 C80 118.4(15) . . ?
O2 C80 N19 122.9(16) . . ?
O2 C80 C79 114.4(15) . . ?
N19 C80 C79 122.3(16) . . ?
N19 C81 C82 115.7(15) . . ?
N19 C81 H81A 108.4 . . ?
C82 C81 H81A 108.4 . . ?
N19 C81 H81B 108.4 . . ?
C82 C81 H81B 108.4 . . ?
H81A C81 H81B 107.4 . . ?
C81 C82 H82A 109.5 . . ?
C81 C82 H82B 109.5 . . ?
H82A C82 H82B 109.5 . . ?
C81 C82 H82C 109.5 . . ?
H82A C82 H82C 109.5 . . ?
H82B C82 H82C 109.5 . . ?
N19 C83 C84 113.3(15) . . ?
N19 C83 H83A 108.9 . . ?
C84 C83 H83A 108.9 . . ?
N19 C83 H83B 108.9 . . ?
C84 C83 H83B 108.9 . . ?
H83A C83 H83B 107.7 . . ?
C83 C84 H84A 109.5 . . ?
C83 C84 H84B 109.5 . . ?
H84A C84 H84B 109.5 . . ?
C83 C84 H84C 109.5 . . ?
H84A C84 H84C 109.5 . . ?
H84B C84 H84C 109.5 . . ?
N12 C85 C86 113.5(13) . . ?
N12 C85 H85A 108.9 . . ?
C86 C85 H85A 108.9 . . ?
N12 C85 H85B 108.9 . . ?
C86 C85 H85B 108.9 . . ?
H85A C85 H85B 107.7 . . ?
C85 C86 H86A 109.5 . . ?
C85 C86 H86B 109.5 . . ?
H86A C86 H86B 109.5 . . ?
C85 C86 H86C 109.5 . . ?
H86A C86 H86C 109.5 . . ?
H86B C86 H86C 109.5 . . ?
N20 C87 C88 113.5(13) . . ?
N20 C87 H87A 108.9 . . ?
C88 C87 H87A 108.9 . . ?
N20 C87 H87B 108.9 . . ?
C88 C87 H87B 108.9 . . ?
H87A C87 H87B 107.7 . . ?
C87 C88 H88A 109.5 . . ?
C87 C88 H88B 109.5 . . ?
H88A C88 H88B 109.5 . . ?
C87 C88 H88C 109.5 . . ?
H88A C88 H88C 109.5 . . ?
H88B C88 H88C 109.5 . . ?
N20 C89 C90 111.1(14) . . ?
N20 C89 H89A 109.4 . . ?
C90 C89 H89A 109.4 . . ?
N20 C89 H89B 109.4 . . ?
C90 C89 H89B 109.4 . . ?
H89A C89 H89B 108.0 . . ?
C89 C90 H90A 109.5 . . ?
C89 C90 H90B 109.5 . . ?
H90A C90 H90B 109.5 . . ?
C89 C90 H90C 109.5 . . ?
H90A C90 H90C 109.5 . . ?
H90B C90 H90C 109.5 . . ?
N15 C91 C92 109.7(14) . . ?
N15 C91 H91A 109.7 . . ?
C92 C91 H91A 109.7 . . ?
N15 C91 H91B 109.7 . . ?
C92 C91 H91B 109.7 . . ?
H91A C91 H91B 108.2 . . ?
C91 C92 H92A 109.5 . . ?
C91 C92 H92B 109.5 . . ?
H92A C92 H92B 109.5 . . ?
C91 C92 H92C 109.5 . . ?
H92A C92 H92C 109.5 . . ?
H92B C92 H92C 109.5 . . ?
C94 C93 N17 108.5(15) . . ?
C94 C93 H93A 110.0 . . ?
N17 C93 H93A 110.0 . . ?
C94 C93 H93B 110.0 . . ?
N17 C93 H93B 110.0 . . ?
H93A C93 H93B 108.4 . . ?
C93 C94 H94A 109.5 . . ?
C93 C94 H94B 109.5 . . ?
H94A C94 H94B 109.5 . . ?
C93 C94 H94C 109.5 . . ?
H94A C94 H94C 109.5 . . ?
H94B C94 H94C 109.5 . . ?
C100 C95 N21 113.0(15) . . ?
C100 C95 C96 120.1(16) . . ?
N21 C95 C96 126.8(15) . . ?
C97 C96 C95 115.4(16) . . ?
C97 C96 H96A 122.3 . . ?
C95 C96 H96A 122.3 . . ?
C98 C97 C96 124.8(19) . . ?
C98 C97 H97A 117.6 . . ?
C96 C97 H97A 117.6 . . ?
C97 C98 C99 120(2) . . ?
C97 C98 H98A 120.0 . . ?
C99 C98 H98A 120.0 . . ?
C100 C99 C98 116.8(19) . . ?
C100 C99 H99A 121.6 . . ?
C98 C99 H99A 121.6 . . ?
C95 C100 C99 122.8(17) . . ?
C95 C100 N22 106.2(16) . . ?
C99 C100 N22 130.9(17) . . ?
N21 C101 N22 114.8(13) . . ?
N21 C101 C102 118.5(13) . . ?
N22 C101 C102 126.1(13) . . ?
N23 C102 C103 122.8(14) . . ?
N23 C102 C101 113.8(13) . . ?
C103 C102 C101 123.4(13) . . ?
C104 C103 C102 116.2(15) . . ?
C104 C103 H10A 121.9 . . ?
C102 C103 H10A 121.9 . . ?
C103 C104 C105 123.0(17) . . ?
C103 C104 N30 119.3(15) . . ?
C105 C104 N30 117.7(16) . . ?
C104 C105 C106 118.4(17) . . ?
C104 C105 H10B 120.8 . . ?
C106 C105 H10B 120.8 . . ?
N23 C106 C105 120.9(15) . . ?
N23 C106 C107 114.2(14) . . ?
C105 C106 C107 124.9(16) . . ?
N24 C107 N25 110.3(13) . . ?
N24 C107 C106 122.2(15) . . ?
N25 C107 C106 127.2(15) . . ?
C109 C108 N25 130.4(17) . . ?
C109 C108 C113 123.6(16) . . ?
N25 C108 C113 105.6(14) . . ?
C108 C109 C110 115.5(19) . . ?
C108 C109 H10C 122.3 . . ?
C110 C109 H10C 122.3 . . ?
C111 C110 C109 124.9(19) . . ?
C111 C110 H11B 117.6 . . ?
C109 C110 H11B 117.6 . . ?
C110 C111 C112 117.3(17) . . ?
C110 C111 C114 119.0(16) . . ?
C112 C111 C114 123.6(16) . . ?
C113 C112 C111 120.2(15) . . ?
C113 C112 H11C 119.9 . . ?
C111 C112 H11C 119.9 . . ?
N24 C113 C112 132.5(15) . . ?
N24 C113 C108 108.9(14) . . ?
C112 C113 C108 118.6(14) . . ?
C111 C114 C115 115.6(14) . . ?
C111 C114 H11D 108.4 . . ?
C115 C114 H11D 108.4 . . ?
C111 C114 H11E 108.4 . . ?
C115 C114 H11E 108.4 . . ?
H11D C114 H11E 107.4 . . ?
C120 C115 C116 117.5(15) . . ?
C120 C115 C114 123.5(14) . . ?
C116 C115 C114 118.9(15) . . ?
C117 C116 C115 122.8(16) . . ?
C117 C116 H11F 118.6 . . ?
C115 C116 H11F 118.6 . . ?
C116 C117 C118 118.0(15) . . ?
C116 C117 H11G 121.0 . . ?
C118 C117 H11G 121.0 . . ?
N27 C118 C119 106.6(15) . . ?
N27 C118 C117 132.7(15) . . ?
C119 C118 C117 120.7(16) . . ?
N26 C119 C118 109.0(14) . . ?
N26 C119 C120 130.2(14) . . ?
C118 C119 C120 120.6(15) . . ?
C119 C120 C115 120.3(14) . . ?
C119 C120 H12A 119.9 . . ?
C115 C120 H12A 119.9 . . ?
N26 C121 N27 111.9(16) . . ?
N26 C121 C122 120.1(16) . . ?
N27 C121 C122 127.8(16) . . ?
N28 C122 C123 117.7(16) . . ?
N28 C122 C121 114.1(14) . . ?
C123 C122 C121 128.1(16) . . ?
C124 C123 C122 122.5(19) . . ?
C124 C123 H12B 118.7 . . ?
C122 C123 H12B 118.7 . . ?
C125 C124 C123 117(2) . . ?
C125 C124 H12C 121.5 . . ?
C123 C124 H12C 121.5 . . ?
C126 C125 C124 122(2) . . ?
C126 C125 H12D 119.1 . . ?
C124 C125 H12D 119.1 . . ?
C125 C126 N28 120.2(15) . . ?
C125 C126 C127 127.7(18) . . ?
N28 C126 C127 111.7(15) . . ?
O3 C127 N29 118.9(17) . . ?
O3 C127 C126 117.8(17) . . ?
N29 C127 C126 123.2(17) . . ?
C129 C128 N29 114.1(17) . . ?
C129 C128 H12E 108.7 . . ?
N29 C128 H12E 108.7 . . ?
C129 C128 H12F 108.7 . . ?
N29 C128 H12F 108.7 . . ?
H12E C128 H12F 107.6 . . ?
C128 C129 H12G 109.5 . . ?
C128 C129 H12H 109.5 . . ?
H12G C129 H12H 109.5 . . ?
C128 C129 H12I 109.5 . . ?
H12G C129 H12I 109.5 . . ?
H12H C129 H12I 109.5 . . ?
N29 C130 C131 112.2(18) . . ?
N29 C130 H13A 109.2 . . ?
C131 C130 H13A 109.2 . . ?
N29 C130 H13B 109.2 . . ?
C131 C130 H13B 109.2 . . ?
H13A C130 H13B 107.9 . . ?
C130 C131 H13C 109.5 . . ?
C130 C131 H13D 109.5 . . ?
H13C C131 H13D 109.5 . . ?
C130 C131 H13E 109.5 . . ?
H13C C131 H13E 109.5 . . ?
H13D C131 H13E 109.5 . . ?
C133 C132 N22 115.1(14) . . ?
C133 C132 H13F 108.5 . . ?
N22 C132 H13F 108.5 . . ?
C133 C132 H13G 108.5 . . ?
N22 C132 H13G 108.5 . . ?
H13F C132 H13G 107.5 . . ?
C132 C133 H13H 109.5 . . ?
C132 C133 H13I 109.5 . . ?
H13H C133 H13I 109.5 . . ?
C132 C133 H13J 109.5 . . ?
H13H C133 H13J 109.5 . . ?
H13I C133 H13J 109.5 . . ?
C135 C134 N30 110.8(17) . . ?
C135 C134 H13K 109.5 . . ?
N30 C134 H13K 109.5 . . ?
C135 C134 H13L 109.5 . . ?
N30 C134 H13L 109.5 . . ?
H13K C134 H13L 108.1 . . ?
C134 C135 H13M 109.5 . . ?
C134 C135 H13N 109.5 . . ?
H13M C135 H13N 109.5 . . ?
C134 C135 H13O 109.5 . . ?
H13M C135 H13O 109.5 . . ?
H13N C135 H13O 109.5 . . ?
N30 C136 C137 113.0(15) . . ?
N30 C136 H13P 109.0 . . ?
C137 C136 H13P 109.0 . . ?
N30 C136 H13Q 109.0 . . ?
C137 C136 H13Q 109.0 . . ?
H13P C136 H13Q 107.8 . . ?
C136 C137 H13R 109.5 . . ?
C136 C137 H13S 109.5 . . ?
H13R C137 H13S 109.5 . . ?
C136 C137 H13T 109.5 . . ?
H13R C137 H13T 109.5 . . ?
H13S C137 H13T 109.5 . . ?
C139 C138 N25 105.8(17) . . ?
C139 C138 H13U 110.6 . . ?
N25 C138 H13U 110.6 . . ?
C139 C138 H13V 110.6 . . ?
N25 C138 H13V 110.6 . . ?
H13U C138 H13V 108.7 . . ?
C138 C139 H13W 109.5 . . ?
C138 C139 H13X 109.5 . . ?
H13W C139 H13X 109.5 . . ?
C138 C139 H13Y 109.5 . . ?
H13W C139 H13Y 109.5 . . ?
H13X C139 H13Y 109.5 . . ?
N27 C140 C141 113.0(12) . . ?
N27 C140 H14A 109.0 . . ?
C141 C140 H14A 109.0 . . ?
N27 C140 H14B 109.0 . . ?
C141 C140 H14B 109.0 . . ?
H14A C140 H14B 107.8 . . ?
C140 C141 H14C 109.5 . . ?
C140 C141 H14D 109.5 . . ?
H14C C141 H14D 109.5 . . ?
C140 C141 H14E 109.5 . . ?
H14C C141 H14E 109.5 . . ?
H14D C141 H14E 109.5 . . ?
O5 Cl1 O4 108.9(8) . . ?
O5 Cl1 O7 108.4(8) . . ?
O4 Cl1 O7 107.0(7) . . ?
O5 Cl1 O6 111.0(8) . . ?
O4 Cl1 O6 112.1(8) . . ?
O7 Cl1 O6 109.3(8) . . ?
O9 Cl2 O8 109.6(9) . . ?
O9 Cl2 O10 113.0(10) . . ?
O8 Cl2 O10 107.1(8) . . ?
O9 Cl2 O11 107.2(10) . . ?
O8 Cl2 O11 111.1(9) . . ?
O10 Cl2 O11 108.9(8) . . ?
O12 Cl3 O14 119.7(15) . . ?
O12 Cl3 O13 112.4(12) . . ?
O14 Cl3 O13 115.7(11) . . ?
O12 Cl3 O15 109.1(14) . . ?
O14 Cl3 O15 88.0(13) . . ?
O13 Cl3 O15 108.4(13) . . ?
O16 Cl4 O17 113.9(10) . . ?
O16 Cl4 O19 108.0(12) . . ?
O17 Cl4 O19 112.3(11) . . ?
O16 Cl4 O18 104.6(11) . . ?
O17 Cl4 O18 111.6(11) . . ?
O19 Cl4 O18 105.9(12) . . ?
O22 Cl5 O23 124(3) . . ?
O22 Cl5 O21 112(2) . . ?
O23 Cl5 O21 98.6(19) . . ?
O22 Cl5 O20 116(2) . . ?
O23 Cl5 O20 98.0(19) . . ?
O21 Cl5 O20 104.9(18) . . ?
O24 Cl6 O26 108.8(11) . . ?
O24 Cl6 O25 113.2(12) . . ?
O26 Cl6 O25 105.8(11) . . ?
O24 Cl6 O27 114.5(12) . . ?
O26 Cl6 O27 103.7(11) . . ?
O25 Cl6 O27 109.9(13) . . ?
C142 O28 C143 115.9(15) . . ?
O28 C142 H14F 109.5 . . ?
O28 C142 H14G 109.5 . . ?
H14F C142 H14G 109.5 . . ?
O28 C142 H14H 109.5 . . ?
H14F C142 H14H 109.5 . . ?
H14G C142 H14H 109.5 . . ?
O28 C143 C145 103.6(17) . . ?
O28 C143 C146 111.5(16) . . ?
C145 C143 C146 110.4(17) . . ?
O28 C143 C144 106.8(15) . . ?
C145 C143 C144 106.1(16) . . ?
C146 C143 C144 117.4(19) . . ?
C143 C144 H14I 109.5 . . ?
C143 C144 H14J 109.5 . . ?
H14I C144 H14J 109.5 . . ?
C143 C144 H14K 109.5 . . ?
H14I C144 H14K 109.5 . . ?
H14J C144 H14K 109.5 . . ?
C143 C145 H14L 109.5 . . ?
C143 C145 H14M 109.5 . . ?
H14L C145 H14M 109.5 . . ?
C143 C145 H14N 109.5 . . ?
H14L C145 H14N 109.5 . . ?
H14M C145 H14N 109.5 . . ?
C143 C146 H14O 109.5 . . ?
C143 C146 H14P 109.5 . . ?
H14O C146 H14P 109.5 . . ?
C143 C146 H14Q 109.5 . . ?
H14O C146 H14Q 109.5 . . ?
H14P C146 H14Q 109.5 . . ?
C148 C147 H14R 109.5 . . ?
C148 C147 H14S 109.5 . . ?
H14R C147 H14S 109.5 . . ?
C148 C147 H14T 109.5 . . ?
H14R C147 H14T 109.5 . . ?
H14S C147 H14T 109.5 . . ?
N31 C148 C147 176(2) . . ?
C150 C149 H14U 109.5 . . ?
C150 C149 H14V 109.5 . . ?
H14U C149 H14V 109.5 . . ?
C150 C149 H14Z 109.5 . . ?
H14U C149 H14Z 109.5 . . ?
H14V C149 H14Z 109.5 . . ?
N32 C150 C149 173(4) . . ?
C152 C151 H15B 109.5 . . ?
C152 C151 H15C 109.5 . . ?
H15B C151 H15C 109.5 . . ?
C152 C151 H15D 109.5 . . ?
H15B C151 H15D 109.5 . . ?
H15C C151 H15D 109.5 . . ?
N33 C152 C151 151(3) . . ?
C154 C153 H15F 109.5 . . ?
C154 C153 H15G 109.5 . . ?
H15F C153 H15G 109.5 . . ?
C154 C153 H15H 109.5 . . ?
H15F C153 H15H 109.5 . . ?
H15G C153 H15H 109.5 . . ?
N34 C154 C153 156(4) . . ?
C156 C155 H15J 109.5 . . ?
C156 C155 H15K 109.5 . . ?
H15J C155 H15K 109.5 . . ?
C156 C155 H15L 109.5 . . ?
H15J C155 H15L 109.5 . . ?
H15K C155 H15L 109.5 . . ?
N35 C156 C155 165(5) . . ?
C158 C157 H15E 109.5 . . ?
C158 C157 H15I 109.5 . . ?
H15E C157 H15I 109.5 . . ?
C158 C157 H15M 109.5 . . ?
H15E C157 H15M 109.5 . . ?
H15I C157 H15M 109.5 . . ?
N36 C158 C157 177(2) . . ?

loop_
_geom_bond_atom_site_label_1
_geom_bond_atom_site_label_2
_geom_bond_distance
_geom_bond_site_symmetry_2
_geom_bond_publ_flag
Pr1 N3 2.576(12) . ?
Pr1 N13 2.621(13) . ?
Pr1 N21 2.633(11) . ?
Pr1 N14 2.646(13) . ?
Pr1 N11 2.646(12) . ?
Pr1 N4 2.655(11) . ?
Pr1 N23 2.660(11) . ?
Pr1 N1 2.683(12) . ?
Pr1 N24 2.692(12) . ?
Pr2 O3 2.415(11) . ?
Pr2 O2 2.421(10) . ?
Pr2 O1 2.446(10) . ?
Pr2 N8 2.584(13) . ?
Pr2 N26 2.603(12) . ?
Pr2 N16 2.635(13) . ?
Pr2 N18 2.645(12) . ?
Pr2 N28 2.675(12) . ?
Pr2 N6 2.723(11) . ?
O1 C33 1.269(17) . ?
O2 C80 1.266(17) . ?
O3 C127 1.255(18) . ?
N1 C7 1.319(18) . ?
N1 C1 1.381(16) . ?
N2 C7 1.316(19) . ?
N2 C6 1.343(17) . ?
N2 C38 1.510(19) . ?
N3 C8 1.341(18) . ?
N3 C12 1.376(16) . ?
N4 C13 1.350(18) . ?
N4 C19 1.376(17) . ?
N5 C13 1.337(16) . ?
N5 C14 1.360(19) . ?
N5 C44 1.439(17) . ?
N6 C27 1.319(18) . ?
N6 C25 1.393(16) . ?
N7 C27 1.356(19) . ?
N7 C24 1.390(17) . ?
N7 C46 1.473(18) . ?
N8 C32 1.350(17) . ?
N8 C28 1.379(18) . ?
N9 C33 1.338(18) . ?
N9 C34 1.461(18) . ?
N9 C36 1.469(17) . ?
N10 C10 1.43(3) . ?
N10 C42 1.56(2) . ?
N10 C40 1.58(3) . ?
N11 C54 1.284(18) . ?
N11 C48 1.413(18) . ?
N12 C54 1.376(17) . ?
N12 C53 1.378(19) . ?
N12 C85 1.466(18) . ?
N13 C59 1.333(18) . ?
N13 C55 1.409(18) . ?
N14 C60 1.325(17) . ?
N14 C66 1.387(16) . ?
N15 C60 1.363(17) . ?
N15 C61 1.416(17) . ?
N15 C91 1.477(18) . ?
N16 C74 1.318(19) . ?
N16 C72 1.407(16) . ?
N17 C74 1.342(19) . ?
N17 C71 1.380(17) . ?
N17 C93 1.54(2) . ?
N18 C79 1.305(17) . ?
N18 C75 1.399(18) . ?
N19 C80 1.327(18) . ?
N19 C81 1.429(19) . ?
N19 C83 1.44(2) . ?
N20 C57 1.322(19) . ?
N20 C87 1.466(17) . ?
N20 C89 1.475(19) . ?
N21 C101 1.348(16) . ?
N21 C95 1.389(17) . ?
N22 C101 1.354(17) . ?
N22 C100 1.380(18) . ?
N22 C132 1.471(17) . ?
N23 C106 1.350(18) . ?
N23 C102 1.366(16) . ?
N24 C107 1.356(17) . ?
N24 C113 1.372(16) . ?
N25 C107 1.366(18) . ?
N25 C108 1.381(17) . ?
N25 C138 1.58(2) . ?
N26 C121 1.325(18) . ?
N26 C119 1.388(17) . ?
N27 C118 1.336(19) . ?
N27 C121 1.362(19) . ?
N27 C140 1.475(17) . ?
N28 C126 1.355(17) . ?
N28 C122 1.359(16) . ?
N29 C127 1.331(19) . ?
N29 C130 1.45(2) . ?
N29 C128 1.51(2) . ?
N30 C104 1.372(18) . ?
N30 C136 1.43(2) . ?
N30 C134 1.54(2) . ?
C1 C2 1.379(19) . ?
C1 C6 1.40(2) . ?
C2 C3 1.41(2) . ?
C2 H2A 0.9500 . ?
C3 C4 1.36(2) . ?
C3 H3A 0.9500 . ?
C4 C5 1.386(19) . ?
C4 H4A 0.9500 . ?
C5 C6 1.453(19) . ?
C5 H5A 0.9500 . ?
C7 C8 1.49(2) . ?
C8 C9 1.37(2) . ?
C9 C10 1.41(2) . ?
C9 H9A 0.9500 . ?
C10 C11 1.34(2) . ?
C11 C12 1.36(2) . ?
C11 H11A 0.9500 . ?
C12 C13 1.42(2) . ?
C14 C15 1.37(2) . ?
C14 C19 1.400(18) . ?
C15 C16 1.37(2) . ?
C15 H15A 0.9500 . ?
C16 C17 1.387(19) . ?
C16 H16A 0.9500 . ?
C17 C18 1.390(19) . ?
C17 C20 1.51(2) . ?
C18 C19 1.38(2) . ?
C18 H18A 0.9500 . ?
C20 C21 1.472(17) . ?
C20 H20A 0.9900 . ?
C20 H20B 0.9900 . ?
C21 C26 1.393(17) . ?
C21 C22 1.401(19) . ?
C22 C23 1.353(18) . ?
C22 H22A 0.9500 . ?
C23 C24 1.400(19) . ?
C23 H23A 0.9500 . ?
C24 C25 1.37(2) . ?
C25 C26 1.399(17) . ?
C26 H26A 0.9500 . ?
C27 C28 1.461(19) . ?
C28 C29 1.42(2) . ?
C29 C30 1.415(18) . ?
C29 H29A 0.9500 . ?
C30 C31 1.339(19) . ?
C30 H30A 0.9500 . ?
C31 C32 1.370(19) . ?
C31 H31A 0.9500 . ?
C32 C33 1.52(2) . ?
C34 C35 1.49(2) . ?
C34 H34A 0.9900 . ?
C34 H34B 0.9900 . ?
C35 H35A 0.9800 . ?
C35 H35B 0.9800 . ?
C35 H35C 0.9800 . ?
C36 C37 1.50(2) . ?
C36 H36A 0.9900 . ?
C36 H36B 0.9900 . ?
C37 H37A 0.9800 . ?
C37 H37B 0.9800 . ?
C37 H37C 0.9800 . ?
C38 C39 1.444(19) . ?
C38 H38A 0.9900 . ?
C38 H38B 0.9900 . ?
C39 H39A 0.9800 . ?
C39 H39B 0.9800 . ?
C39 H39C 0.9800 . ?
C40 C41 1.46(3) . ?
C40 H40A 0.9900 . ?
C40 H40B 0.9900 . ?
C41 H41A 0.9800 . ?
C41 H41B 0.9800 . ?
C41 H41C 0.9800 . ?
C42 C43 1.50(3) . ?
C42 H42A 0.9900 . ?
C42 H42B 0.9900 . ?
C43 H43A 0.9800 . ?
C43 H43B 0.9800 . ?
C43 H43C 0.9800 . ?
C44 C45 1.515(17) . ?
C44 H44A 0.9900 . ?
C44 H44B 0.9900 . ?
C45 H45A 0.9800 . ?
C45 H45B 0.9800 . ?
C45 H45C 0.9800 . ?
C46 C47 1.518(19) . ?
C46 H46A 0.9900 . ?
C46 H46B 0.9900 . ?
C47 H47A 0.9800 . ?
C47 H47B 0.9800 . ?
C47 H47C 0.9800 . ?
C48 C49 1.39(2) . ?
C48 C53 1.398(19) . ?
C49 C50 1.38(2) . ?
C49 H49A 0.9500 . ?
C50 C51 1.38(2) . ?
C50 H50A 0.9500 . ?
C51 C52 1.43(2) . ?
C51 H51A 0.9500 . ?
C52 C53 1.36(2) . ?
C52 H52A 0.9500 . ?
C54 C55 1.45(2) . ?
C55 C56 1.35(2) . ?
C56 C57 1.42(2) . ?
C56 H56A 0.9500 . ?
C57 C58 1.43(2) . ?
C58 C59 1.37(2) . ?
C58 H58A 0.9500 . ?
C59 C60 1.490(19) . ?
C61 C66 1.35(2) . ?
C61 C62 1.415(19) . ?
C62 C63 1.373(18) . ?
C62 H62A 0.9500 . ?
C63 C64 1.44(2) . ?
C63 H63A 0.9500 . ?
C64 C65 1.362(18) . ?
C64 C67 1.508(18) . ?
C65 C66 1.388(18) . ?
C65 H65A 0.9500 . ?
C67 C68 1.556(19) . ?
C67 H67A 0.9900 . ?
C67 H67B 0.9900 . ?
C68 C73 1.372(19) . ?
C68 C69 1.37(2) . ?
C69 C70 1.42(2) . ?
C69 H69A 0.9500 . ?
C70 C71 1.43(2) . ?
C70 H70A 0.9500 . ?
C71 C72 1.40(2) . ?
C72 C73 1.414(18) . ?
C73 H73A 0.9500 . ?
C74 C75 1.424(19) . ?
C75 C76 1.391(19) . ?
C76 C77 1.377(19) . ?
C76 H76A 0.9500 . ?
C77 C78 1.40(2) . ?
C77 H77A 0.9500 . ?
C78 C79 1.408(19) . ?
C78 H78A 0.9500 . ?
C79 C80 1.52(2) . ?
C81 C82 1.478(19) . ?
C81 H81A 0.9900 . ?
C81 H81B 0.9900 . ?
C82 H82A 0.9800 . ?
C82 H82B 0.9800 . ?
C82 H82C 0.9800 . ?
C83 C84 1.49(2) . ?
C83 H83A 0.9900 . ?
C83 H83B 0.9900 . ?
C84 H84A 0.9800 . ?
C84 H84B 0.9800 . ?
C84 H84C 0.9800 . ?
C85 C86 1.523(18) . ?
C85 H85A 0.9900 . ?
C85 H85B 0.9900 . ?
C86 H86A 0.9800 . ?
C86 H86B 0.9800 . ?
C86 H86C 0.9800 . ?
C87 C88 1.500(18) . ?
C87 H87A 0.9900 . ?
C87 H87B 0.9900 . ?
C88 H88A 0.9800 . ?
C88 H88B 0.9800 . ?
C88 H88C 0.9800 . ?
C89 C90 1.513(19) . ?
C89 H89A 0.9900 . ?
C89 H89B 0.9900 . ?
C90 H90A 0.9800 . ?
C90 H90B 0.9800 . ?
C90 H90C 0.9800 . ?
C91 C92 1.530(19) . ?
C91 H91A 0.9900 . ?
C91 H91B 0.9900 . ?
C92 H92A 0.9800 . ?
C92 H92B 0.9800 . ?
C92 H92C 0.9800 . ?
C93 C94 1.47(2) . ?
C93 H93A 0.9900 . ?
C93 H93B 0.9900 . ?
C94 H94A 0.9800 . ?
C94 H94B 0.9800 . ?
C94 H94C 0.9800 . ?
C95 C100 1.35(2) . ?
C95 C96 1.431(19) . ?
C96 C97 1.35(2) . ?
C96 H96A 0.9500 . ?
C97 C98 1.34(2) . ?
C97 H97A 0.9500 . ?
C98 C99 1.40(2) . ?
C98 H98A 0.9500 . ?
C99 C100 1.37(2) . ?
C99 H99A 0.9500 . ?
C101 C102 1.512(18) . ?
C102 C103 1.380(18) . ?
C103 C104 1.36(2) . ?
C103 H10A 0.9500 . ?
C104 C105 1.363(19) . ?
C105 C106 1.381(19) . ?
C105 H10B 0.9500 . ?
C106 C107 1.451(19) . ?
C108 C109 1.34(2) . ?
C108 C113 1.41(2) . ?
C109 C110 1.40(2) . ?
C109 H10C 0.9500 . ?
C110 C111 1.37(2) . ?
C110 H11B 0.9500 . ?
C111 C112 1.404(18) . ?
C111 C114 1.474(19) . ?
C112 C113 1.383(17) . ?
C112 H11C 0.9500 . ?
C114 C115 1.479(19) . ?
C114 H11D 0.9900 . ?
C114 H11E 0.9900 . ?
C115 C120 1.411(18) . ?
C115 C116 1.420(17) . ?
C116 C117 1.39(2) . ?
C116 H11F 0.9500 . ?
C117 C118 1.41(2) . ?
C117 H11G 0.9500 . ?
C118 C119 1.390(18) . ?
C119 C120 1.402(19) . ?
C120 H12A 0.9500 . ?
C121 C122 1.42(2) . ?
C122 C123 1.39(2) . ?
C123 C124 1.36(2) . ?
C123 H12B 0.9500 . ?
C124 C125 1.36(2) . ?
C124 H12C 0.9500 . ?
C125 C126 1.35(2) . ?
C125 H12D 0.9500 . ?
C126 C127 1.44(2) . ?
C128 C129 1.42(2) . ?
C128 H12E 0.9900 . ?
C128 H12F 0.9900 . ?
C129 H12G 0.9800 . ?
C129 H12H 0.9800 . ?
C129 H12I 0.9800 . ?
C130 C131 1.51(2) . ?
C130 H13A 0.9900 . ?
C130 H13B 0.9900 . ?
C131 H13C 0.9800 . ?
C131 H13D 0.9800 . ?
C131 H13E 0.9800 . ?
C132 C133 1.45(2) . ?
C132 H13F 0.9900 . ?
C132 H13G 0.9900 . ?
C133 H13H 0.9800 . ?
C133 H13I 0.9800 . ?
C133 H13J 0.9800 . ?
C134 C135 1.41(2) . ?
C134 H13K 0.9900 . ?
C134 H13L 0.9900 . ?
C135 H13M 0.9800 . ?
C135 H13N 0.9800 . ?
C135 H13O 0.9800 . ?
C136 C137 1.51(2) . ?
C136 H13P 0.9900 . ?
C136 H13Q 0.9900 . ?
C137 H13R 0.9800 . ?
C137 H13S 0.9800 . ?
C137 H13T 0.9800 . ?
C138 C139 1.42(3) . ?
C138 H13U 0.9900 . ?
C138 H13V 0.9900 . ?
C139 H13W 0.9800 . ?
C139 H13X 0.9800 . ?
C139 H13Y 0.9800 . ?
C140 C141 1.514(18) . ?
C140 H14A 0.9900 . ?
C140 H14B 0.9900 . ?
C141 H14C 0.9800 . ?
C141 H14D 0.9800 . ?
C141 H14E 0.9800 . ?
Cl1 O5 1.406(11) . ?
Cl1 O4 1.424(11) . ?
Cl1 O7 1.431(14) . ?
Cl1 O6 1.435(12) . ?
Cl2 O9 1.391(14) . ?
Cl2 O8 1.397(13) . ?
Cl2 O10 1.453(14) . ?
Cl2 O11 1.528(15) . ?
Cl3 O12 1.26(2) . ?
Cl3 O14 1.36(2) . ?
Cl3 O13 1.408(14) . ?
Cl3 O15 1.47(3) . ?
Cl4 O16 1.394(17) . ?
Cl4 O17 1.397(14) . ?
Cl4 O19 1.41(2) . ?
Cl4 O18 1.424(18) . ?
Cl5 O22 1.21(4) . ?
Cl5 O23 1.34(4) . ?
Cl5 O21 1.42(3) . ?
Cl5 O20 1.50(3) . ?
Cl6 O24 1.393(18) . ?
Cl6 O26 1.418(15) . ?
Cl6 O25 1.42(2) . ?
Cl6 O27 1.432(18) . ?
O28 C142 1.427(17) . ?
O28 C143 1.46(2) . ?
C142 H14F 0.9800 . ?
C142 H14G 0.9800 . ?
C142 H14H 0.9800 . ?
C143 C145 1.46(2) . ?
C143 C146 1.48(2) . ?
C143 C144 1.57(2) . ?
C144 H14I 0.9800 . ?
C144 H14J 0.9800 . ?
C144 H14K 0.9800 . ?
C145 H14L 0.9800 . ?
C145 H14M 0.9800 . ?
C145 H14N 0.9800 . ?
C146 H14O 0.9800 . ?
C146 H14P 0.9800 . ?
C146 H14Q 0.9800 . ?
N31 C148 1.118(17) . ?
C147 C148 1.423(18) . ?
C147 H14R 0.9800 . ?
C147 H14S 0.9800 . ?
C147 H14T 0.9800 . ?
N32 C150 1.12(4) . ?
C149 C150 1.36(3) . ?
C149 H14U 0.9800 . ?
C149 H14V 0.9800 . ?
C149 H14Z 0.9800 . ?
N33 C152 1.21(3) . ?
C151 C152 1.53(3) . ?
C151 H15B 0.9800 . ?
C151 H15C 0.9800 . ?
C151 H15D 0.9800 . ?
N34 C154 1.16(4) . ?
C153 C154 1.54(4) . ?
C153 H15F 0.9800 . ?
C153 H15G 0.9800 . ?
C153 H15H 0.9800 . ?
N35 C156 0.92(4) . ?
C155 C156 1.56(3) . ?
C155 H15J 0.9800 . ?
C155 H15K 0.9800 . ?
C155 H15L 0.9800 . ?
N36 C158 1.13(2) . ?
C157 C158 1.45(2) . ?
C157 H15E 0.9800 . ?
C157 H15I 0.9800 . ?
C157 H15M 0.9800 . ?

loop_
_geom_torsion_atom_site_label_1
_geom_torsion_atom_site_label_2
_geom_torsion_atom_site_label_3
_geom_torsion_atom_site_label_4
_geom_torsion
_geom_torsion_site_symmetry_1
_geom_torsion_site_symmetry_2
_geom_torsion_site_symmetry_3
_geom_torsion_site_symmetry_4
_geom_torsion_publ_flag
O3 Pr2 O1 C33 90.8(13) . . . . ?
O2 Pr2 O1 C33 173.9(14) . . . . ?
N8 Pr2 O1 C33 23.0(13) . . . . ?
N26 Pr2 O1 C33 -128.6(13) . . . . ?
N16 Pr2 O1 C33 -56.6(13) . . . . ?
N18 Pr2 O1 C33 -120.2(14) . . . . ?
N28 Pr2 O1 C33 132.2(13) . . . . ?
N6 Pr2 O1 C33 22.8(15) . . . . ?
O3 Pr2 O2 C80 179.4(12) . . . . ?
O1 Pr2 O2 C80 94.9(12) . . . . ?
N8 Pr2 O2 C80 129.3(12) . . . . ?
N26 Pr2 O2 C80 -59.2(12) . . . . ?
N16 Pr2 O2 C80 31.0(13) . . . . ?
N18 Pr2 O2 C80 20.7(11) . . . . ?
N28 Pr2 O2 C80 -118.7(12) . . . . ?
N6 Pr2 O2 C80 -128.6(12) . . . . ?
O2 Pr2 O3 C127 41.6(12) . . . . ?
O1 Pr2 O3 C127 120.5(12) . . . . ?
N8 Pr2 O3 C127 -177.5(13) . . . . ?
N26 Pr2 O3 C127 -37.2(13) . . . . ?
N16 Pr2 O3 C127 177.2(11) . . . . ?
N18 Pr2 O3 C127 71.8(13) . . . . ?
N28 Pr2 O3 C127 -24.7(12) . . . . ?
N6 Pr2 O3 C127 -110.7(12) . . . . ?
N3 Pr1 N1 C7 32.7(10) . . . . ?
N13 Pr1 N1 C7 144.2(10) . . . . ?
N21 Pr1 N1 C7 -163.9(11) . . . . ?
N14 Pr1 N1 C7 -108.5(12) . . . . ?
N11 Pr1 N1 C7 108.3(11) . . . . ?
N4 Pr1 N1 C7 40.3(12) . . . . ?
N23 Pr1 N1 C7 -97.0(11) . . . . ?
N24 Pr1 N1 C7 -35.8(11) . . . . ?
N3 Pr1 N1 C1 167.4(13) . . . . ?
N13 Pr1 N1 C1 -81.0(13) . . . . ?
N21 Pr1 N1 C1 -29.1(12) . . . . ?
N14 Pr1 N1 C1 26.2(15) . . . . ?
N11 Pr1 N1 C1 -116.9(12) . . . . ?
N4 Pr1 N1 C1 175.0(11) . . . . ?
N23 Pr1 N1 C1 37.8(12) . . . . ?
N24 Pr1 N1 C1 98.9(12) . . . . ?
N13 Pr1 N3 C8 -154.1(10) . . . . ?
N21 Pr1 N3 C8 -47.7(13) . . . . ?
N14 Pr1 N3 C8 119.9(11) . . . . ?
N11 Pr1 N3 C8 -114.2(11) . . . . ?
N4 Pr1 N3 C8 164.2(12) . . . . ?
N23 Pr1 N3 C8 28.6(11) . . . . ?
N1 Pr1 N3 C8 -22.9(10) . . . . ?
N24 Pr1 N3 C8 73.8(11) . . . . ?
N13 Pr1 N3 C12 34.7(11) . . . . ?
N21 Pr1 N3 C12 141.1(9) . . . . ?
N14 Pr1 N3 C12 -51.2(12) . . . . ?
N11 Pr1 N3 C12 74.7(10) . . . . ?
N4 Pr1 N3 C12 -6.9(9) . . . . ?
N23 Pr1 N3 C12 -142.6(9) . . . . ?
N1 Pr1 N3 C12 166.0(11) . . . . ?
N24 Pr1 N3 C12 -97.3(10) . . . . ?
N3 Pr1 N4 C13 22.4(9) . . . . ?
N13 Pr1 N4 C13 -123.0(10) . . . . ?
N21 Pr1 N4 C13 -116.6(11) . . . . ?
N14 Pr1 N4 C13 177.2(10) . . . . ?
N11 Pr1 N4 C13 -57.1(10) . . . . ?
N23 Pr1 N4 C13 114.8(10) . . . . ?
N1 Pr1 N4 C13 15.0(11) . . . . ?
N24 Pr1 N4 C13 93.4(10) . . . . ?
N3 Pr1 N4 C19 158.4(13) . . . . ?
N13 Pr1 N4 C19 13.0(12) . . . . ?
N21 Pr1 N4 C19 19.5(16) . . . . ?
N14 Pr1 N4 C19 -46.8(13) . . . . ?
N11 Pr1 N4 C19 78.9(13) . . . . ?
N23 Pr1 N4 C19 -109.2(13) . . . . ?
N1 Pr1 N4 C19 151.0(12) . . . . ?
N24 Pr1 N4 C19 -130.6(13) . . . . ?
O3 Pr2 N6 C27 -39.5(10) . . . . ?
O2 Pr2 N6 C27 -92.8(11) . . . . ?
O1 Pr2 N6 C27 31.7(12) . . . . ?
N8 Pr2 N6 C27 31.4(10) . . . . ?
N26 Pr2 N6 C27 -162.8(11) . . . . ?
N16 Pr2 N6 C27 104.0(10) . . . . ?
N18 Pr2 N6 C27 137.7(10) . . . . ?
N28 Pr2 N6 C27 -102.0(11) . . . . ?
O3 Pr2 N6 C25 82.8(12) . . . . ?
O2 Pr2 N6 C25 29.5(15) . . . . ?
O1 Pr2 N6 C25 154.0(11) . . . . ?
N8 Pr2 N6 C25 153.7(13) . . . . ?
N26 Pr2 N6 C25 -40.5(12) . . . . ?
N16 Pr2 N6 C25 -133.7(12) . . . . ?
N18 Pr2 N6 C25 -100.0(12) . . . . ?
N28 Pr2 N6 C25 20.3(12) . . . . ?
O3 Pr2 N8 C32 -100.5(13) . . . . ?
O2 Pr2 N8 C32 -45.0(15) . . . . ?
O1 Pr2 N8 C32 -6.0(12) . . . . ?
N26 Pr2 N8 C32 149.4(11) . . . . ?
N16 Pr2 N8 C32 76.0(13) . . . . ?
N18 Pr2 N8 C32 34.9(14) . . . . ?
N28 Pr2 N8 C32 -128.7(13) . . . . ?
N6 Pr2 N8 C32 173.7(15) . . . . ?
O3 Pr2 N8 C28 65.7(12) . . . . ?
O2 Pr2 N8 C28 121.2(11) . . . . ?
O1 Pr2 N8 C28 160.2(13) . . . . ?
N26 Pr2 N8 C28 -44.4(15) . . . . ?
N16 Pr2 N8 C28 -117.7(12) . . . . ?
N18 Pr2 N8 C28 -158.8(11) . . . . ?
N28 Pr2 N8 C28 37.5(13) . . . . ?
N6 Pr2 N8 C28 -20.0(11) . . . . ?
N3 Pr1 N11 C54 -122.2(11) . . . . ?
N13 Pr1 N11 C54 21.8(10) . . . . ?
N21 Pr1 N11 C54 95.6(11) . . . . ?
N14 Pr1 N11 C54 21.2(12) . . . . ?
N4 Pr1 N11 C54 -56.6(11) . . . . ?
N23 Pr1 N11 C54 132.4(11) . . . . ?
N1 Pr1 N11 C54 176.0(11) . . . . ?
N24 Pr1 N11 C54 -109.9(12) . . . . ?
N3 Pr1 N11 C48 18.5(12) . . . . ?
N13 Pr1 N11 C48 162.5(14) . . . . ?
N21 Pr1 N11 C48 -123.6(13) . . . . ?
N14 Pr1 N11 C48 161.9(12) . . . . ?
N4 Pr1 N11 C48 84.1(13) . . . . ?
N23 Pr1 N11 C48 -86.9(14) . . . . ?
N1 Pr1 N11 C48 -43.3(13) . . . . ?
N24 Pr1 N11 C48 30.8(16) . . . . ?
N3 Pr1 N13 C59 -151.8(11) . . . . ?
N21 Pr1 N13 C59 70.0(12) . . . . ?
N14 Pr1 N13 C59 -16.1(11) . . . . ?
N11 Pr1 N13 C59 164.4(13) . . . . ?
N4 Pr1 N13 C59 -113.6(12) . . . . ?
N23 Pr1 N13 C59 25.2(13) . . . . ?
N1 Pr1 N13 C59 123.7(11) . . . . ?
N24 Pr1 N13 C59 -56.2(13) . . . . ?
N3 Pr1 N13 C55 37.7(11) . . . . ?
N21 Pr1 N13 C55 -100.5(10) . . . . ?
N14 Pr1 N13 C55 173.3(11) . . . . ?
N11 Pr1 N13 C55 -6.1(9) . . . . ?
N4 Pr1 N13 C55 75.9(10) . . . . ?
N23 Pr1 N13 C55 -145.3(10) . . . . ?
N1 Pr1 N13 C55 -46.9(12) . . . . ?
N24 Pr1 N13 C55 133.2(10) . . . . ?
N3 Pr1 N14 C60 125.0(10) . . . . ?
N13 Pr1 N14 C60 14.5(9) . . . . ?
N21 Pr1 N14 C60 -63.4(10) . . . . ?
N11 Pr1 N14 C60 15.1(12) . . . . ?
N4 Pr1 N14 C60 86.4(10) . . . . ?
N23 Pr1 N14 C60 -130.4(11) . . . . ?
N1 Pr1 N14 C60 -119.1(10) . . . . ?
N24 Pr1 N14 C60 167.6(10) . . . . ?
N3 Pr1 N14 C66 -65.1(14) . . . . ?
N13 Pr1 N14 C66 -175.5(13) . . . . ?
N21 Pr1 N14 C66 106.6(13) . . . . ?
N11 Pr1 N14 C66 -174.9(11) . . . . ?
N4 Pr1 N14 C66 -103.6(12) . . . . ?
N23 Pr1 N14 C66 39.6(12) . . . . ?
N1 Pr1 N14 C66 50.9(14) . . . . ?
N24 Pr1 N14 C66 -22.4(12) . . . . ?
O3 Pr2 N16 C74 -131.0(11) . . . . ?
O2 Pr2 N16 C74 -7.2(13) . . . . ?
O1 Pr2 N16 C74 -72.2(11) . . . . ?
N8 Pr2 N16 C74 -136.1(12) . . . . ?
N26 Pr2 N16 C74 78.4(12) . . . . ?
N18 Pr2 N16 C74 3.4(11) . . . . ?
N28 Pr2 N16 C74 93.6(13) . . . . ?
N6 Pr2 N16 C74 161.3(12) . . . . ?
O3 Pr2 N16 C72 53.1(14) . . . . ?
O2 Pr2 N16 C72 176.9(11) . . . . ?
O1 Pr2 N16 C72 111.9(13) . . . . ?
N8 Pr2 N16 C72 48.0(12) . . . . ?
N26 Pr2 N16 C72 -97.6(12) . . . . ?
N18 Pr2 N16 C72 -172.5(14) . . . . ?
N28 Pr2 N16 C72 -82.4(15) . . . . ?
N6 Pr2 N16 C72 -14.6(12) . . . . ?
O3 Pr2 N18 C79 -34.1(13) . . . . ?
O2 Pr2 N18 C79 -0.3(10) . . . . ?
O1 Pr2 N18 C79 -86.3(11) . . . . ?
N8 Pr2 N18 C79 -123.9(11) . . . . ?
N26 Pr2 N18 C79 89.3(11) . . . . ?
N16 Pr2 N18 C79 -170.4(12) . . . . ?
N28 Pr2 N18 C79 40.7(11) . . . . ?
N6 Pr2 N18 C79 150.1(10) . . . . ?
O3 Pr2 N18 C75 124.1(11) . . . . ?
O2 Pr2 N18 C75 157.9(12) . . . . ?
O1 Pr2 N18 C75 71.9(11) . . . . ?
N8 Pr2 N18 C75 34.3(12) . . . . ?
N26 Pr2 N18 C75 -112.5(11) . . . . ?
N16 Pr2 N18 C75 -12.2(10) . . . . ?
N28 Pr2 N18 C75 -161.1(11) . . . . ?
N6 Pr2 N18 C75 -51.7(13) . . . . ?
N3 Pr1 N21 C101 112.1(11) . . . . ?
N13 Pr1 N21 C101 -122.6(11) . . . . ?
N14 Pr1 N21 C101 -60.3(10) . . . . ?
N11 Pr1 N21 C101 174.3(11) . . . . ?
N4 Pr1 N21 C101 -129.0(10) . . . . ?
N23 Pr1 N21 C101 16.9(10) . . . . ?
N1 Pr1 N21 C101 90.1(11) . . . . ?
N24 Pr1 N21 C101 13.2(12) . . . . ?
N3 Pr1 N21 C95 -113.5(13) . . . . ?
N13 Pr1 N21 C95 11.9(13) . . . . ?
N14 Pr1 N21 C95 74.2(14) . . . . ?
N11 Pr1 N21 C95 -51.3(14) . . . . ?
N4 Pr1 N21 C95 5.5(17) . . . . ?
N23 Pr1 N21 C95 151.4(15) . . . . ?
N1 Pr1 N21 C95 -135.4(14) . . . . ?
N24 Pr1 N21 C95 147.7(13) . . . . ?
N3 Pr1 N23 C106 21.9(12) . . . . ?
N13 Pr1 N23 C106 -155.5(10) . . . . ?
N21 Pr1 N23 C106 156.2(12) . . . . ?
N14 Pr1 N23 C106 -118.7(12) . . . . ?
N11 Pr1 N23 C106 115.0(11) . . . . ?
N4 Pr1 N23 C106 -51.5(14) . . . . ?
N1 Pr1 N23 C106 68.4(11) . . . . ?
N24 Pr1 N23 C106 -27.2(10) . . . . ?
N3 Pr1 N23 C102 -129.6(11) . . . . ?
N13 Pr1 N23 C102 53.0(12) . . . . ?
N21 Pr1 N23 C102 4.7(11) . . . . ?
N14 Pr1 N23 C102 89.9(12) . . . . ?
N11 Pr1 N23 C102 -36.5(15) . . . . ?
N4 Pr1 N23 C102 157.0(10) . . . . ?
N1 Pr1 N23 C102 -83.1(11) . . . . ?
N24 Pr1 N23 C102 -178.7(13) . . . . ?
N3 Pr1 N24 C107 -106.1(11) . . . . ?
N13 Pr1 N24 C107 134.6(10) . . . . ?
N21 Pr1 N24 C107 28.9(13) . . . . ?
N14 Pr1 N24 C107 100.2(11) . . . . ?
N11 Pr1 N24 C107 -118.9(11) . . . . ?
N4 Pr1 N24 C107 -170.6(11) . . . . ?
N23 Pr1 N24 C107 25.1(10) . . . . ?
N1 Pr1 N24 C107 -45.3(11) . . . . ?
N3 Pr1 N24 C113 43.6(14) . . . . ?
N13 Pr1 N24 C113 -75.7(16) . . . . ?
N21 Pr1 N24 C113 178.6(13) . . . . ?
N14 Pr1 N24 C113 -110.1(15) . . . . ?
N11 Pr1 N24 C113 30.9(18) . . . . ?
N4 Pr1 N24 C113 -20.9(14) . . . . ?
N23 Pr1 N24 C113 174.8(16) . . . . ?
N1 Pr1 N24 C113 104.4(15) . . . . ?
O3 Pr2 N26 C121 13.4(12) . . . . ?
O2 Pr2 N26 C121 -63.9(11) . . . . ?
O1 Pr2 N26 C121 -120.0(12) . . . . ?
N8 Pr2 N26 C121 105.2(12) . . . . ?
N16 Pr2 N26 C121 172.6(11) . . . . ?
N18 Pr2 N26 C121 -128.0(12) . . . . ?
N28 Pr2 N26 C121 0.7(11) . . . . ?
N6 Pr2 N26 C121 83.3(12) . . . . ?
O3 Pr2 N26 C119 -169.8(11) . . . . ?
O2 Pr2 N26 C119 112.8(12) . . . . ?
O1 Pr2 N26 C119 56.8(14) . . . . ?
N8 Pr2 N26 C119 -78.1(14) . . . . ?
N16 Pr2 N26 C119 -10.6(12) . . . . ?
N18 Pr2 N26 C119 48.7(11) . . . . ?
N28 Pr2 N26 C119 177.5(13) . . . . ?
N6 Pr2 N26 C119 -99.9(12) . . . . ?
O3 Pr2 N28 C126 7.3(9) . . . . ?
O2 Pr2 N28 C126 -87.0(10) . . . . ?
O1 Pr2 N28 C126 -41.2(11) . . . . ?
N8 Pr2 N28 C126 37.2(11) . . . . ?
N26 Pr2 N28 C126 174.8(11) . . . . ?
N16 Pr2 N28 C126 157.3(9) . . . . ?
N18 Pr2 N28 C126 -127.2(10) . . . . ?
N6 Pr2 N28 C126 87.3(10) . . . . ?
O3 Pr2 N28 C122 -164.2(11) . . . . ?
O2 Pr2 N28 C122 101.5(10) . . . . ?
O1 Pr2 N28 C122 147.3(9) . . . . ?
N8 Pr2 N28 C122 -134.4(10) . . . . ?
N26 Pr2 N28 C122 3.3(9) . . . . ?
N16 Pr2 N28 C122 -14.3(15) . . . . ?
N18 Pr2 N28 C122 61.2(11) . . . . ?
N6 Pr2 N28 C122 -84.3(10) . . . . ?
C7 N1 C1 C2 -178.0(18) . . . . ?
Pr1 N1 C1 C2 45(2) . . . . ?
C7 N1 C1 C6 -2.1(17) . . . . ?
Pr1 N1 C1 C6 -139.6(11) . . . . ?
N1 C1 C2 C3 177.3(17) . . . . ?
C6 C1 C2 C3 2(2) . . . . ?
C1 C2 C3 C4 2(3) . . . . ?
C2 C3 C4 C5 -2(3) . . . . ?
C3 C4 C5 C6 -1(2) . . . . ?
C7 N2 C6 C1 -0.4(18) . . . . ?
C38 N2 C6 C1 178.9(13) . . . . ?
C7 N2 C6 C5 -177.1(16) . . . . ?
C38 N2 C6 C5 2(3) . . . . ?
C2 C1 C6 N2 178.2(13) . . . . ?
N1 C1 C6 N2 1.6(18) . . . . ?
C2 C1 C6 C5 -5(2) . . . . ?
N1 C1 C6 C5 178.6(13) . . . . ?
C4 C5 C6 N2 -179.5(16) . . . . ?
C4 C5 C6 C1 4(2) . . . . ?
C6 N2 C7 N1 -1(2) . . . . ?
C38 N2 C7 N1 179.8(14) . . . . ?
C6 N2 C7 C8 -169.1(15) . . . . ?
C38 N2 C7 C8 12(3) . . . . ?
C1 N1 C7 N2 2.0(19) . . . . ?
Pr1 N1 C7 N2 149.1(12) . . . . ?
C1 N1 C7 C8 171.5(14) . . . . ?
Pr1 N1 C7 C8 -41.5(17) . . . . ?
C12 N3 C8 C9 -1(2) . . . . ?
Pr1 N3 C8 C9 -172.2(11) . . . . ?
C12 N3 C8 C7 -176.7(12) . . . . ?
Pr1 N3 C8 C7 12.0(17) . . . . ?
N2 C7 C8 N3 -170.7(16) . . . . ?
N1 C7 C8 N3 21(2) . . . . ?
N2 C7 C8 C9 14(3) . . . . ?
N1 C7 C8 C9 -154.1(16) . . . . ?
N3 C8 C9 C10 3(3) . . . . ?
C7 C8 C9 C10 178.7(15) . . . . ?
C8 C9 C10 C11 -3(3) . . . . ?
C8 C9 C10 N10 175.8(17) . . . . ?
C42 N10 C10 C11 -9(3) . . . . ?
C40 N10 C10 C11 -169.9(19) . . . . ?
C42 N10 C10 C9 172.2(16) . . . . ?
C40 N10 C10 C9 11(3) . . . . ?
C9 C10 C11 C12 1(3) . . . . ?
N10 C10 C11 C12 -178.1(18) . . . . ?
C10 C11 C12 N3 1(3) . . . . ?
C10 C11 C12 C13 179.8(17) . . . . ?
C8 N3 C12 C11 -1(2) . . . . ?
Pr1 N3 C12 C11 169.9(11) . . . . ?
C8 N3 C12 C13 180.0(13) . . . . ?
Pr1 N3 C12 C13 -8.7(17) . . . . ?
C14 N5 C13 N4 -0.8(18) . . . . ?
C44 N5 C13 N4 -166.7(13) . . . . ?
C14 N5 C13 C12 -177.8(15) . . . . ?
C44 N5 C13 C12 16(3) . . . . ?
C19 N4 C13 N5 -3.7(17) . . . . ?
Pr1 N4 C13 N5 144.1(10) . . . . ?
C19 N4 C13 C12 173.6(13) . . . . ?
Pr1 N4 C13 C12 -38.5(16) . . . . ?
C11 C12 C13 N5 31(3) . . . . ?
N3 C12 C13 N5 -150.3(14) . . . . ?
C11 C12 C13 N4 -145.7(15) . . . . ?
N3 C12 C13 N4 33(2) . . . . ?
C13 N5 C14 C15 178.9(17) . . . . ?
C44 N5 C14 C15 -14(3) . . . . ?
C13 N5 C14 C19 4.8(17) . . . . ?
C44 N5 C14 C19 171.8(12) . . . . ?
N5 C14 C15 C16 -177.6(16) . . . . ?
C19 C14 C15 C16 -4(2) . . . . ?
C14 C15 C16 C17 3(2) . . . . ?
C15 C16 C17 C18 -2(2) . . . . ?
C15 C16 C17 C20 179.8(14) . . . . ?
C16 C17 C18 C19 2(2) . . . . ?
C20 C17 C18 C19 -179.7(13) . . . . ?
C13 N4 C19 C18 179.3(15) . . . . ?
Pr1 N4 C19 C18 41(2) . . . . ?
C13 N4 C19 C14 6.6(16) . . . . ?
Pr1 N4 C19 C14 -131.9(11) . . . . ?
C17 C18 C19 N4 -175.1(13) . . . . ?
C17 C18 C19 C14 -3(2) . . . . ?
N5 C14 C19 N4 -7.2(17) . . . . ?
C15 C14 C19 N4 177.6(13) . . . . ?
N5 C14 C19 C18 179.8(14) . . . . ?
C15 C14 C19 C18 5(2) . . . . ?
C16 C17 C20 C21 -147.3(14) . . . . ?
C18 C17 C20 C21 34(2) . . . . ?
C17 C20 C21 C26 26(2) . . . . ?
C17 C20 C21 C22 -155.8(14) . . . . ?
C26 C21 C22 C23 0(2) . . . . ?
C20 C21 C22 C23 -178.5(13) . . . . ?
C21 C22 C23 C24 -5(2) . . . . ?
C27 N7 C24 C25 -1.6(17) . . . . ?
C46 N7 C24 C25 168.7(13) . . . . ?
C27 N7 C24 C23 -173.4(16) . . . . ?
C46 N7 C24 C23 -3(3) . . . . ?
C22 C23 C24 C25 7(2) . . . . ?
C22 C23 C24 N7 178.3(15) . . . . ?
N7 C24 C25 N6 0.8(17) . . . . ?
C23 C24 C25 N6 173.8(12) . . . . ?
N7 C24 C25 C26 -178.2(12) . . . . ?
C23 C24 C25 C26 -5(2) . . . . ?
C27 N6 C25 C24 0.3(17) . . . . ?
Pr2 N6 C25 C24 -121.4(11) . . . . ?
C27 N6 C25 C26 179.2(14) . . . . ?
Pr2 N6 C25 C26 58(2) . . . . ?
C22 C21 C26 C25 3(2) . . . . ?
C20 C21 C26 C25 -179.3(13) . . . . ?
C24 C25 C26 C21 0(2) . . . . ?
N6 C25 C26 C21 -178.7(13) . . . . ?
C25 N6 C27 N7 -1.3(18) . . . . ?
Pr2 N6 C27 N7 132.0(11) . . . . ?
C25 N6 C27 C28 179.7(13) . . . . ?
Pr2 N6 C27 C28 -47.0(17) . . . . ?
C24 N7 C27 N6 1.8(18) . . . . ?
C46 N7 C27 N6 -167.8(14) . . . . ?
C24 N7 C27 C28 -179.2(14) . . . . ?
C46 N7 C27 C28 11(3) . . . . ?
C32 N8 C28 C29 -4(2) . . . . ?
Pr2 N8 C28 C29 -170.8(12) . . . . ?
C32 N8 C28 C27 173.2(15) . . . . ?
Pr2 N8 C28 C27 6.4(18) . . . . ?
N6 C27 C28 N8 31(2) . . . . ?
N7 C27 C28 N8 -147.5(15) . . . . ?
N6 C27 C28 C29 -151.7(17) . . . . ?
N7 C27 C28 C29 29(3) . . . . ?
N8 C28 C29 C30 6(3) . . . . ?
C27 C28 C29 C30 -170.6(16) . . . . ?
C28 C29 C30 C31 -5(2) . . . . ?
C29 C30 C31 C32 1(3) . . . . ?
C28 N8 C32 C31 0(3) . . . . ?
Pr2 N8 C32 C31 166.3(13) . . . . ?
C28 N8 C32 C33 -173.4(14) . . . . ?
Pr2 N8 C32 C33 -7.0(19) . . . . ?
C30 C31 C32 N8 2(3) . . . . ?
C30 C31 C32 C33 173.5(16) . . . . ?
Pr2 O1 C33 N9 142.6(12) . . . . ?
Pr2 O1 C33 C32 -37(2) . . . . ?
C34 N9 C33 O1 -163.2(16) . . . . ?
C36 N9 C33 O1 11(2) . . . . ?
C34 N9 C33 C32 16(3) . . . . ?
C36 N9 C33 C32 -169.3(15) . . . . ?
N8 C32 C33 O1 27(2) . . . . ?
C31 C32 C33 O1 -146.2(18) . . . . ?
N8 C32 C33 N9 -152.7(16) . . . . ?
C31 C32 C33 N9 34(3) . . . . ?
C33 N9 C34 C35 99(2) . . . . ?
C36 N9 C34 C35 -75.7(18) . . . . ?
C33 N9 C36 C37 78.8(19) . . . . ?
C34 N9 C36 C37 -106.0(17) . . . . ?
C7 N2 C38 C39 -96(2) . . . . ?
C6 N2 C38 C39 85.4(19) . . . . ?
C10 N10 C40 C41 -96(2) . . . . ?
C42 N10 C40 C41 104(2) . . . . ?
C10 N10 C42 C43 -75(3) . . . . ?
C40 N10 C42 C43 87(3) . . . . ?
C13 N5 C44 C45 -113.6(17) . . . . ?
C14 N5 C44 C45 82.4(18) . . . . ?
C27 N7 C46 C47 -108.8(18) . . . . ?
C24 N7 C46 C47 83.3(19) . . . . ?
C54 N11 C48 C49 179.1(16) . . . . ?
Pr1 N11 C48 C49 36(2) . . . . ?
C54 N11 C48 C53 2.6(17) . . . . ?
Pr1 N11 C48 C53 -140.6(11) . . . . ?
C53 C48 C49 C50 -4(2) . . . . ?
N11 C48 C49 C50 -179.9(15) . . . . ?
C48 C49 C50 C51 4(2) . . . . ?
C49 C50 C51 C52 -2(3) . . . . ?
C50 C51 C52 C53 0(2) . . . . ?
C51 C52 C53 N12 -178.9(15) . . . . ?
C51 C52 C53 C48 1(2) . . . . ?
C54 N12 C53 C52 -179.7(15) . . . . ?
C85 N12 C53 C52 -9(3) . . . . ?
C54 N12 C53 C48 0.7(16) . . . . ?
C85 N12 C53 C48 171.0(13) . . . . ?
C49 C48 C53 C52 1(2) . . . . ?
N11 C48 C53 C52 178.4(14) . . . . ?
C49 C48 C53 N12 -179.1(13) . . . . ?
N11 C48 C53 N12 -2.0(17) . . . . ?
C48 N11 C54 N12 -2.2(18) . . . . ?
Pr1 N11 C54 N12 148.1(10) . . . . ?
C48 N11 C54 C55 172.1(14) . . . . ?
Pr1 N11 C54 C55 -37.6(18) . . . . ?
C53 N12 C54 N11 1.0(18) . . . . ?
C85 N12 C54 N11 -168.9(13) . . . . ?
C53 N12 C54 C55 -173.0(15) . . . . ?
C85 N12 C54 C55 17(2) . . . . ?
C59 N13 C55 C56 -5(2) . . . . ?
Pr1 N13 C55 C56 166.4(12) . . . . ?
C59 N13 C55 C54 -179.4(13) . . . . ?
Pr1 N13 C55 C54 -7.9(17) . . . . ?
N11 C54 C55 C56 -142.6(16) . . . . ?
N12 C54 C55 C56 31(3) . . . . ?
N11 C54 C55 N13 32(2) . . . . ?
N12 C54 C55 N13 -154.9(13) . . . . ?
N13 C55 C56 C57 4(3) . . . . ?
C54 C55 C56 C57 177.6(15) . . . . ?
C87 N20 C57 C56 -2(3) . . . . ?
C89 N20 C57 C56 177.0(15) . . . . ?
C87 N20 C57 C58 -178.0(13) . . . . ?
C89 N20 C57 C58 1(2) . . . . ?
C55 C56 C57 N20 -179.5(16) . . . . ?
C55 C56 C57 C58 -3(2) . . . . ?
N20 C57 C58 C59 -179.3(14) . . . . ?
C56 C57 C58 C59 4(2) . . . . ?
C55 N13 C59 C58 7(2) . . . . ?
Pr1 N13 C59 C58 -164.2(12) . . . . ?
C55 N13 C59 C60 -174.7(11) . . . . ?
Pr1 N13 C59 C60 14.5(17) . . . . ?
C57 C58 C59 N13 -7(3) . . . . ?
C57 C58 C59 C60 174.9(13) . . . . ?
C66 N14 C60 N15 -1.0(16) . . . . ?
Pr1 N14 C60 N15 171.7(8) . . . . ?
C66 N14 C60 C59 172.3(12) . . . . ?
Pr1 N14 C60 C59 -15.0(18) . . . . ?
C61 N15 C60 N14 1.3(16) . . . . ?
C91 N15 C60 N14 176.0(14) . . . . ?
C61 N15 C60 C59 -171.7(13) . . . . ?
C91 N15 C60 C59 3(3) . . . . ?
N13 C59 C60 N14 1(2) . . . . ?
C58 C59 C60 N14 180.0(14) . . . . ?
N13 C59 C60 N15 173.5(13) . . . . ?
C58 C59 C60 N15 -8(2) . . . . ?
C60 N15 C61 C66 -1.1(16) . . . . ?
C91 N15 C61 C66 -176.6(13) . . . . ?
C60 N15 C61 C62 179.1(14) . . . . ?
C91 N15 C61 C62 4(2) . . . . ?
C66 C61 C62 C63 -2(2) . . . . ?
N15 C61 C62 C63 178.1(13) . . . . ?
C61 C62 C63 C64 2(2) . . . . ?
C62 C63 C64 C65 -3(2) . . . . ?
C62 C63 C64 C67 177.7(12) . . . . ?
C63 C64 C65 C66 3(2) . . . . ?
C67 C64 C65 C66 -178.1(12) . . . . ?
N15 C61 C66 N14 0.5(17) . . . . ?
C62 C61 C66 N14 -179.7(13) . . . . ?
N15 C61 C66 C65 -178.4(12) . . . . ?
C62 C61 C66 C65 1(2) . . . . ?
C60 N14 C66 C61 0.2(17) . . . . ?
Pr1 N14 C66 C61 -170.5(10) . . . . ?
C60 N14 C66 C65 179.0(15) . . . . ?
Pr1 N14 C66 C65 8(2) . . . . ?
C64 C65 C66 C61 -2(2) . . . . ?
C64 C65 C66 N14 179.3(14) . . . . ?
C65 C64 C67 C68 65.0(18) . . . . ?
C63 C64 C67 C68 -116.0(16) . . . . ?
C64 C67 C68 C73 45(2) . . . . ?
C64 C67 C68 C69 -136.9(16) . . . . ?
C73 C68 C69 C70 -1(3) . . . . ?
C67 C68 C69 C70 -178.8(14) . . . . ?
C68 C69 C70 C71 0(2) . . . . ?
C74 N17 C71 C72 0.2(18) . . . . ?
C93 N17 C71 C72 -169.9(12) . . . . ?
C74 N17 C71 C70 -178.4(18) . . . . ?
C93 N17 C71 C70 11(3) . . . . ?
C69 C70 C71 N17 178.4(17) . . . . ?
C69 C70 C71 C72 0(2) . . . . ?
N17 C71 C72 N16 -1.7(17) . . . . ?
C70 C71 C72 N16 177.1(14) . . . . ?
N17 C71 C72 C73 -178.2(12) . . . . ?
C70 C71 C72 C73 1(2) . . . . ?
C74 N16 C72 C71 2.6(17) . . . . ?
Pr2 N16 C72 C71 179.0(10) . . . . ?
C74 N16 C72 C73 178.7(15) . . . . ?
Pr2 N16 C72 C73 -5(2) . . . . ?
C69 C68 C73 C72 2(2) . . . . ?
C67 C68 C73 C72 179.2(13) . . . . ?
C71 C72 C73 C68 -1(2) . . . . ?
N16 C72 C73 C68 -177.1(14) . . . . ?
C72 N16 C74 N17 -2.5(18) . . . . ?
Pr2 N16 C74 N17 -179.5(10) . . . . ?
C72 N16 C74 C75 -177.9(15) . . . . ?
Pr2 N16 C74 C75 5(2) . . . . ?
C71 N17 C74 N16 1(2) . . . . ?
C93 N17 C74 N16 170.1(14) . . . . ?
C71 N17 C74 C75 176.8(15) . . . . ?
C93 N17 C74 C75 -15(3) . . . . ?
C79 N18 C75 C76 7(2) . . . . ?
Pr2 N18 C75 C76 -150.7(12) . . . . ?
C79 N18 C75 C74 176.2(14) . . . . ?
Pr2 N18 C75 C74 18.6(18) . . . . ?
N16 C74 C75 C76 153.0(17) . . . . ?
N17 C74 C75 C76 -22(3) . . . . ?
N16 C74 C75 N18 -15(2) . . . . ?
N17 C74 C75 N18 169.9(15) . . . . ?
N18 C75 C76 C77 -4(2) . . . . ?
C74 C75 C76 C77 -171.3(18) . . . . ?
C75 C76 C77 C78 3(3) . . . . ?
C76 C77 C78 C79 -5(3) . . . . ?
C75 N18 C79 C78 -10(2) . . . . ?
Pr2 N18 C79 C78 149.6(14) . . . . ?
C75 N18 C79 C80 -174.5(13) . . . . ?
Pr2 N18 C79 C80 -15.5(17) . . . . ?
C77 C78 C79 N18 9(3) . . . . ?
C77 C78 C79 C80 173.1(15) . . . . ?
Pr2 O2 C80 N19 136.1(13) . . . . ?
Pr2 O2 C80 C79 -36.5(18) . . . . ?
C81 N19 C80 O2 -162.5(14) . . . . ?
C83 N19 C80 O2 14(2) . . . . ?
C81 N19 C80 C79 10(3) . . . . ?
C83 N19 C80 C79 -173.9(14) . . . . ?
N18 C79 C80 O2 33(2) . . . . ?
C78 C79 C80 O2 -132.6(15) . . . . ?
N18 C79 C80 N19 -139.2(15) . . . . ?
C78 C79 C80 N19 55(2) . . . . ?
C80 N19 C81 C82 109(2) . . . . ?
C83 N19 C81 C82 -68(2) . . . . ?
C80 N19 C83 C84 74(2) . . . . ?
C81 N19 C83 C84 -108.9(17) . . . . ?
C54 N12 C85 C86 -113.6(18) . . . . ?
C53 N12 C85 C86 78(2) . . . . ?
C57 N20 C87 C88 -84(2) . . . . ?
C89 N20 C87 C88 96.6(17) . . . . ?
C57 N20 C89 C90 -84.2(19) . . . . ?
C87 N20 C89 C90 94.8(16) . . . . ?
C60 N15 C91 C92 83(2) . . . . ?
C61 N15 C91 C92 -103.1(16) . . . . ?
C74 N17 C93 C94 104(2) . . . . ?
C71 N17 C93 C94 -87.8(18) . . . . ?
C101 N21 C95 C100 1.3(17) . . . . ?
Pr1 N21 C95 C100 -136.8(12) . . . . ?
C101 N21 C95 C96 -175.9(15) . . . . ?
Pr1 N21 C95 C96 46(2) . . . . ?
C100 C95 C96 C97 2(2) . . . . ?
N21 C95 C96 C97 178.8(14) . . . . ?
C95 C96 C97 C98 0(3) . . . . ?
C96 C97 C98 C99 -2(3) . . . . ?
C97 C98 C99 C100 1(3) . . . . ?
N21 C95 C100 C99 -179.7(14) . . . . ?
C96 C95 C100 C99 -2(3) . . . . ?
N21 C95 C100 N22 -3.6(19) . . . . ?
C96 C95 C100 N22 173.8(13) . . . . ?
C98 C99 C100 C95 1(3) . . . . ?
C98 C99 C100 N22 -174.3(16) . . . . ?
C101 N22 C100 C95 4.2(17) . . . . ?
C132 N22 C100 C95 172.6(14) . . . . ?
C101 N22 C100 C99 180.0(17) . . . . ?
C132 N22 C100 C99 -12(3) . . . . ?
C95 N21 C101 N22 1.6(17) . . . . ?
Pr1 N21 C101 N22 150.1(10) . . . . ?
C95 N21 C101 C102 173.9(12) . . . . ?
Pr1 N21 C101 C102 -37.5(16) . . . . ?
C100 N22 C101 N21 -3.8(18) . . . . ?
C132 N22 C101 N21 -171.4(14) . . . . ?
C100 N22 C101 C102 -175.4(13) . . . . ?
C132 N22 C101 C102 17(2) . . . . ?
C106 N23 C102 C103 4(2) . . . . ?
Pr1 N23 C102 C103 155.5(12) . . . . ?
C106 N23 C102 C101 -175.0(13) . . . . ?
Pr1 N23 C102 C101 -23.6(17) . . . . ?
N21 C101 C102 N23 42.5(19) . . . . ?
N22 C101 C102 N23 -146.1(15) . . . . ?
N21 C101 C102 C103 -136.5(16) . . . . ?
N22 C101 C102 C103 35(2) . . . . ?
N23 C102 C103 C104 -4(2) . . . . ?
C101 C102 C103 C104 175.3(14) . . . . ?
C102 C103 C104 C105 2(3) . . . . ?
C102 C103 C104 N30 -178.8(15) . . . . ?
C136 N30 C104 C103 -175.6(16) . . . . ?
C134 N30 C104 C103 11(3) . . . . ?
C136 N30 C104 C105 3(3) . . . . ?
C134 N30 C104 C105 -170.3(17) . . . . ?
C103 C104 C105 C106 -2(3) . . . . ?
N30 C104 C105 C106 179.5(15) . . . . ?
C102 N23 C106 C105 -3(2) . . . . ?
Pr1 N23 C106 C105 -154.0(13) . . . . ?
C102 N23 C106 C107 176.7(14) . . . . ?
Pr1 N23 C106 C107 25.8(18) . . . . ?
C104 C105 C106 N23 2(3) . . . . ?
C104 C105 C106 C107 -177.8(16) . . . . ?
C113 N24 C107 N25 2.1(18) . . . . ?
Pr1 N24 C107 N25 160.0(10) . . . . ?
C113 N24 C107 C106 176.9(15) . . . . ?
Pr1 N24 C107 C106 -25.2(19) . . . . ?
C108 N25 C107 N24 -5.7(19) . . . . ?
C138 N25 C107 N24 162.9(15) . . . . ?
C108 N25 C107 C106 179.8(16) . . . . ?
C138 N25 C107 C106 -12(3) . . . . ?
N23 C106 C107 N24 1(2) . . . . ?
C105 C106 C107 N24 -179.6(16) . . . . ?
N23 C106 C107 N25 174.5(15) . . . . ?
C105 C106 C107 N25 -6(3) . . . . ?
C107 N25 C108 C109 179.3(18) . . . . ?
C138 N25 C108 C109 10(3) . . . . ?
C107 N25 C108 C113 6.8(18) . . . . ?
C138 N25 C108 C113 -162.7(15) . . . . ?
N25 C108 C109 C110 -173.7(18) . . . . ?
C113 C108 C109 C110 -2(3) . . . . ?
C108 C109 C110 C111 2(3) . . . . ?
C109 C110 C111 C112 -1(3) . . . . ?
C109 C110 C111 C114 -178.3(17) . . . . ?
C110 C111 C112 C113 1(2) . . . . ?
C114 C111 C112 C113 178.6(16) . . . . ?
C107 N24 C113 C112 -179.7(17) . . . . ?
Pr1 N24 C113 C112 29(3) . . . . ?
C107 N24 C113 C108 2.3(18) . . . . ?
Pr1 N24 C113 C108 -148.8(11) . . . . ?
C111 C112 C113 N24 179.8(16) . . . . ?
C111 C112 C113 C108 -2(2) . . . . ?
C109 C108 C113 N24 -178.8(15) . . . . ?
N25 C108 C113 N24 -5.6(19) . . . . ?
C109 C108 C113 C112 3(3) . . . . ?
N25 C108 C113 C112 176.1(13) . . . . ?
C110 C111 C114 C115 -152.9(16) . . . . ?
C112 C111 C114 C115 30(2) . . . . ?
C111 C114 C115 C120 64(2) . . . . ?
C111 C114 C115 C116 -120.1(15) . . . . ?
C120 C115 C116 C117 -3(2) . . . . ?
C114 C115 C116 C117 -178.9(14) . . . . ?
C115 C116 C117 C118 0(2) . . . . ?
C121 N27 C118 C119 0.4(17) . . . . ?
C140 N27 C118 C119 179.8(12) . . . . ?
C121 N27 C118 C117 -179.8(16) . . . . ?
C140 N27 C118 C117 0(3) . . . . ?
C116 C117 C118 N27 -177.9(15) . . . . ?
C116 C117 C118 C119 2(2) . . . . ?
C121 N26 C119 C118 6.2(16) . . . . ?
Pr2 N26 C119 C118 -171.1(9) . . . . ?
C121 N26 C119 C120 -177.5(15) . . . . ?
Pr2 N26 C119 C120 5(2) . . . . ?
N27 C118 C119 N26 -4.1(17) . . . . ?
C117 C118 C119 N26 176.0(12) . . . . ?
N27 C118 C119 C120 179.1(13) . . . . ?
C117 C118 C119 C120 -1(2) . . . . ?
N26 C119 C120 C115 -178.1(13) . . . . ?
C118 C119 C120 C115 -2(2) . . . . ?
C116 C115 C120 C119 4(2) . . . . ?
C114 C115 C120 C119 179.9(13) . . . . ?
C119 N26 C121 N27 -6.0(17) . . . . ?
Pr2 N26 C121 N27 171.5(9) . . . . ?
C119 N26 C121 C122 178.0(13) . . . . ?
Pr2 N26 C121 C122 -4(2) . . . . ?
C118 N27 C121 N26 3.7(19) . . . . ?
C140 N27 C121 N26 -175.6(13) . . . . ?
C118 N27 C121 C122 179.2(15) . . . . ?
C140 N27 C121 C122 0(3) . . . . ?
C126 N28 C122 C123 -1(2) . . . . ?
Pr2 N28 C122 C123 169.9(11) . . . . ?
C126 N28 C122 C121 -177.7(13) . . . . ?
Pr2 N28 C122 C121 -6.5(17) . . . . ?
N26 C121 C122 N28 7(2) . . . . ?
N27 C121 C122 N28 -168.2(14) . . . . ?
N26 C121 C122 C123 -169.0(15) . . . . ?
N27 C121 C122 C123 16(3) . . . . ?
N28 C122 C123 C124 -1(3) . . . . ?
C121 C122 C123 C124 175.0(16) . . . . ?
C122 C123 C124 C125 0(3) . . . . ?
C123 C124 C125 C126 3(3) . . . . ?
C124 C125 C126 N28 -5(3) . . . . ?
C124 C125 C126 C127 -178.1(15) . . . . ?
C122 N28 C126 C125 4(2) . . . . ?
Pr2 N28 C126 C125 -167.3(11) . . . . ?
C122 N28 C126 C127 178.1(12) . . . . ?
Pr2 N28 C126 C127 6.5(15) . . . . ?
Pr2 O3 C127 N29 -136.8(13) . . . . ?
Pr2 O3 C127 C126 39.9(19) . . . . ?
C130 N29 C127 O3 -14(2) . . . . ?
C128 N29 C127 O3 169.8(15) . . . . ?
C130 N29 C127 C126 169.7(16) . . . . ?
C128 N29 C127 C126 -7(3) . . . . ?
C125 C126 C127 O3 145.0(17) . . . . ?
N28 C126 C127 O3 -28(2) . . . . ?
C125 C126 C127 N29 -38(3) . . . . ?
N28 C126 C127 N29 148.4(15) . . . . ?
C127 N29 C128 C129 -130(2) . . . . ?
C130 N29 C128 C129 54(2) . . . . ?
C127 N29 C130 C131 85(2) . . . . ?
C128 N29 C130 C131 -98(2) . . . . ?
C101 N22 C132 C133 90(2) . . . . ?
C100 N22 C132 C133 -76(2) . . . . ?
C104 N30 C134 C135 -94(2) . . . . ?
C136 N30 C134 C135 92(2) . . . . ?
C104 N30 C136 C137 -82(2) . . . . ?
C134 N30 C136 C137 92(2) . . . . ?
C107 N25 C138 C139 98(2) . . . . ?
C108 N25 C138 C139 -95(2) . . . . ?
C118 N27 C140 C141 -108.4(17) . . . . ?
C121 N27 C140 C141 71(2) . . . . ?
C142 O28 C143 C145 -170.2(14) . . . . ?
C142 O28 C143 C146 -51(2) . . . . ?
C142 O28 C143 C144 78.0(19) . . . . ?
